data_1571853
loop_
_publ_author_name
'Carroll, Robert C.'
'Coles, Simon J.'

_publ_section_title
;
 Statistical optimization of guest uptake in crystalline sponges: grading
 structural outcomes.
;
_journal_coeditor_code LT5068
_journal_issue 4
_journal_name_full IUCrJ
_journal_paper_doi 10.1107/S2052252524004871
_journal_volume 11
_journal_year 2024
_chemical_formula_moiety 'C108 H72 I18 N36 Zn9, 0.502(C15 H16 O3)'
_chemical_formula_sum 'C115.54 H80.04 I18 N36 O1.51 Zn9'
_chemical_formula_weight 4869.29
_chemical_name_systematic
; (2',6'-dimethoxy-[1,1'-biphenyl]-2-yl)methanol 
(absorbed in crystalline sponge)
;
_space_group_crystal_system monoclinic
_space_group_IT_number 15
_space_group_name_Hall '-C 2yc'
_space_group_name_H-M_alt 'C 1 2/c 1'
_atom_sites_solution_hydrogens geom
_atom_sites_solution_primary dual
_audit_creation_date 2024-01-31
_audit_creation_method
;
Olex2 1.5-alpha
(compiled 2023.11.24 svn.r209d9fb2 for OlexSys, GUI svn.r6869)
;
_cell_angle_alpha 90
_cell_angle_beta 99.913(6)
_cell_angle_gamma 90
_cell_formula_units_Z 8
_cell_length_a 78.288(6)
_cell_length_b 14.9666(7)
_cell_length_c 41.6314(19)
_cell_measurement_reflns_used 5360
_cell_measurement_temperature 100(2)
_cell_measurement_theta_max 60.2300
_cell_measurement_theta_min 2.2660
_cell_volume 48051(5)
_computing_cell_refinement 'CrysAlisPro 1.171.41.122a (Rigaku OD, 2021)'
_computing_data_collection 'CrysAlisPro 1.171.41.122a (Rigaku OD, 2021)'
_computing_data_reduction 'CrysAlisPro 1.171.41.122a (Rigaku OD, 2021)'
_computing_molecular_graphics 'Olex2 1.5-alpha (Dolomanov et al., 2009)'
_computing_publication_material 'Olex2 1.5-alpha (Dolomanov et al., 2009)'
_computing_structure_refinement 'SHELXL 2016/6 (Sheldrick, 2015)'
_computing_structure_solution 'SHELXT 2014/5 (Sheldrick, 2014)'
_diffrn_ambient_environment N~2~
_diffrn_ambient_temperature 100(2)
_diffrn_detector 'hybrid pixel array detector'
_diffrn_detector_area_resol_mean 10
_diffrn_detector_dtime 0.000
_diffrn_detector_type 'Rigaku, HyPix 6000HE'
_diffrn_measured_fraction_theta_full 1.000
_diffrn_measured_fraction_theta_max 1.000
_diffrn_measurement_details
;
List of Runs (angles in degrees, time in seconds):

  # Type    Start    End  Width  t~exp~   \w     \q     \k     \f   Frames
--------------------------------------------------------------------------
  1  \w   -113.00 -37.76   0.38    1.20    -- -103.00 136.00  28.00  198
  2  \w   -145.00-121.06   0.38    1.20    -- -103.00-136.00 -35.00   63
  3  \w   -115.00 -58.00   0.38    1.20    -- -103.00 132.00-148.00  150
  4  \w   -124.00 -92.08   0.38    1.20    -- -103.00-132.00 141.00   84
  5  \w    -67.00 -30.14   0.38    1.20    -- -103.00  61.00-150.00   97
  6  \w   -112.00 -76.66   0.38    1.20    -- -103.00-125.00-180.00   93
  7  \w   -173.00-118.28   0.38    1.20    -- -103.00-125.00-180.00  144
  8  \w   -159.00 -94.78   0.38    1.20    -- -103.00 -45.00 -90.00  169
  9  \w   -160.00 -93.12   0.38    1.20    -- -103.00 -45.00 120.00  176
 10  \w   -107.00 -41.64   0.38    1.20    -- -103.00 125.00 120.00  172
 11  \w    -83.00 -29.80   0.38    1.20    -- -103.00  77.00-120.00  140
 12  \w    -92.00 -68.06   0.38    1.20    -- -103.00  77.00-150.00   63
 13  \w   -166.00 -91.14   0.38    1.20    -- -103.00 -45.00  30.00  197
 14  \w   -141.00-112.88   0.38    1.20    -- -103.00 -15.00   0.00   74
 15  \w   -170.00-143.78   0.38    1.20    -- -103.00 -15.00   0.00   69
 16  \w    100.00 125.08   0.38    1.20    --  101.75 136.00  28.00   66
 17  \w    111.00 160.40   0.38    1.20    --  101.75 132.00-148.00  130
 18  \w     87.00 118.92   0.38    1.20    --  101.75-136.00 -35.00   84
 19  \w     49.00  74.08   0.38    1.20    --  101.75-132.00 141.00   66
 20  \w     42.00  69.36   0.38    1.20    --  101.75 -61.00-180.00   72
 21  \w     75.00 101.22   0.38    1.20    --  101.75 -77.00 -30.00   69
 22  \w     31.00  65.20   0.38    1.20    --  101.75 -61.00 -60.00   90
 23  \w     32.00 104.20   0.38    1.20    --  101.75-103.00 137.25  190
 24  \w     37.00 105.02   0.38    1.20    --  101.75-103.00  62.71  179
 25  \w     37.00  72.34   0.38    1.20    --  101.75 -61.00-150.00   93
 26  \w     30.00  71.80   0.38    1.20    --  101.75 -61.00  30.00  110
 27  \w     31.00  99.02   0.38    1.20    --  101.75 -97.00  -6.35  179
 28  \w     91.00 171.94   0.38    1.20    --  101.75  45.00-150.00  213
 29  \w     37.00  70.06   0.38    1.20    --  101.75 -61.00 -30.00   87
 30  \w     68.00 104.86   0.38    1.20    --  101.75 -97.00 152.25   97
 31  \w     31.00  56.46   0.38    1.20    --  101.75 -61.00 150.00   67
 32  \w     40.00 104.22   0.38    1.20    --  101.75 -94.00 -60.00  169
 33  \w     89.00 173.74   0.38    1.20    --  101.75  45.00 -60.00  223
 34  \w     29.00  54.08   0.38    1.20    --  101.75 -77.00 -30.00   66
 35  \w   -116.00 -68.88   0.38    0.40    --  -46.48-136.00 -35.00  124
 36  \w    -98.00 -50.88   0.38    0.40    --  -46.48 136.00  28.00  124
 37  \w    -83.00 -56.78   0.38    0.40    --  -46.48 132.00-148.00   69
 38  \w     28.00  95.26   0.38    0.40    --   46.48-132.00 141.00  177
 39  \w     40.00  65.08   0.38    0.40    --   46.48-136.00 -35.00   66
 40  \w    -39.00  26.36   0.38    0.40    --  -46.48  37.00   0.00  172
 41  \w    -22.00  18.28   0.38    0.40    --  -46.48  19.00 -30.00  106
 42  \w    -56.00 -25.98   0.38    0.40    --  -46.48 -77.00-180.00   79
 43  \w      1.00  26.08   0.38    0.40    --  -46.48  19.00 -90.00   66
 44  \w   -117.00 -89.64   0.38    0.40    --  -46.48 -77.00-180.00   72
 45  \w     24.00 114.06   0.38    0.40    --   46.48  77.00-150.00  237
 46  \w     52.00 117.36   0.38    0.40    --   46.48  37.00-180.00  172
;
_diffrn_measurement_device 'four-circle diffractometer'
_diffrn_measurement_device_details 'Rigaku Oxford Difffraction, UG2 \k goniometer'
_diffrn_measurement_device_type
; Rigaku 007HF equipped with Varimax confocal mirrors and a UG2 goniometer
 and HyPix 6000HE detector
;
_diffrn_measurement_method 'profile data from \w-scans'
_diffrn_measurement_specimen_support 'MiTeGen loops'
_diffrn_orient_matrix_type 'CrysAlisPro convention (1999,Acta A55,543-557)'
_diffrn_orient_matrix_UB_11 0.0129377000
_diffrn_orient_matrix_UB_12 -0.0066976000
_diffrn_orient_matrix_UB_13 -0.0239106000
_diffrn_orient_matrix_UB_21 -0.0098440000
_diffrn_orient_matrix_UB_22 -0.0815565000
_diffrn_orient_matrix_UB_23 -0.0163346000
_diffrn_orient_matrix_UB_31 -0.0116250000
_diffrn_orient_matrix_UB_32 0.0623721000
_diffrn_orient_matrix_UB_33 -0.0239130000
_diffrn_radiation_collimation 0.3
_diffrn_radiation_monochromator 'Varimax focusing mirrors'
_diffrn_radiation_probe x-ray
_diffrn_radiation_type 'Cu K\a'
_diffrn_radiation_wavelength 1.54184
_diffrn_reflns_av_R_equivalents 0.2215
_diffrn_reflns_av_unetI/netI 0.0995
_diffrn_reflns_Laue_measured_fraction_full 1.000
_diffrn_reflns_Laue_measured_fraction_max 1.000
_diffrn_reflns_limit_h_max 94
_diffrn_reflns_limit_h_min -94
_diffrn_reflns_limit_k_max 18
_diffrn_reflns_limit_k_min -17
_diffrn_reflns_limit_l_max 49
_diffrn_reflns_limit_l_min -50
_diffrn_reflns_number 325146
_diffrn_reflns_point_group_measured_fraction_full 1.000
_diffrn_reflns_point_group_measured_fraction_max 1.000
_diffrn_reflns_theta_full 67.684
_diffrn_reflns_theta_max 68.251
_diffrn_reflns_theta_min 2.155
_diffrn_source 'Rotating anode'
_diffrn_source_current 30.0
_diffrn_source_power 1.2
_diffrn_source_target Cu
_diffrn_source_type 'Rigaku 007 HF'
_diffrn_source_voltage 40.0
_exptl_absorpt_coefficient_mu 19.418
_exptl_absorpt_correction_T_max 0.510
_exptl_absorpt_correction_T_min 0.048
_exptl_absorpt_correction_type analytical
_exptl_absorpt_process_details
;
CrysAlisPro 1.171.41.122a (Rigaku Oxford Diffraction, 2021)
Analytical numeric absorption correction using a multifaceted crystal
model based on expressions derived by R.C. Clark & J.S. Reid.
(Clark, R. C. & Reid, J. S. (1995). Acta Cryst. A51, 887-897)
Empirical absorption correction using spherical harmonics,
implemented in SCALE3 ABSPACK scaling algorithm.
;
_exptl_crystal_colour 'light yellow'
_exptl_crystal_colour_modifier light
_exptl_crystal_colour_primary yellow
_exptl_crystal_density_diffrn 1.346
_exptl_crystal_description block
_exptl_crystal_F_000 18091
_exptl_crystal_size_max 0.2
_exptl_crystal_size_mid 0.08
_exptl_crystal_size_min 0.04
_refine_diff_density_max 1.786
_refine_diff_density_min -1.205
_refine_diff_density_rms 0.270
_refine_ls_extinction_method none
_refine_ls_goodness_of_fit_ref 1.028
_refine_ls_hydrogen_treatment constr
_refine_ls_matrix_type full
_refine_ls_number_parameters 1941
_refine_ls_number_reflns 43965
_refine_ls_number_restraints 532
_refine_ls_restrained_S_all 1.031
_refine_ls_R_factor_all 0.2225
_refine_ls_R_factor_gt 0.1636
_refine_ls_shift/su_max 0.001
_refine_ls_shift/su_mean 0.000
_refine_ls_structure_factor_coef Fsqd
_refine_ls_weighting_details 'w=1/[\s^2^(Fo^2^)+(0.2253P)^2^+2303.6001P] where P=(Fo^2^+2Fc^2^)/3'
_refine_ls_weighting_scheme calc
_refine_ls_wR_factor_gt 0.4455
_refine_ls_wR_factor_ref 0.4906
_reflns_Friedel_coverage 0.000
_reflns_number_gt 23904
_reflns_number_total 43965
_reflns_threshold_expression 'I > 2\s(I)'
_cod_data_source_file lt5068.cif
_cod_data_source_block 25_10_24b
_cod_database_code 1571853
_shelx_shelxl_version_number 2016/6
_chemical_oxdiff_formula '(Zn3 I6 H12 N24 C36) (C15 H16 O3)2 (C6 H12)'
_chemical_oxdiff_usercomment JP-9300-04
_shelx_space_group_comment
;
The symmetry employed for this shelxl refinement is uniquely defined
by the following loop, which should always be used as a source of
symmetry information in preference to the above space-group names.
They are only intended as comments.
;
_shelx_estimated_absorpt_t_max 0.511
_shelx_estimated_absorpt_t_min 0.112
_olex2_refinement_description
;
1. Fixed Uiso
 At 1.2 times of:
  All C(H) groups, All C(H,H) groups
 At 1.5 times of:
  All C(H,H,H) groups, All O(H) groups
2. Restrained distances
 C2A-C1A = C3A-C2A = C4A-C3A = C5A-C4A = C6A-C5A = C6A-C1A
 1.39 with sigma of 0.02
 C8A-C7A = C9A-C8A = C9A-C10A = C11A-C10A = C12A-C11A = C7A-C12A
 1.39 with sigma of 0.02
 C7A-C4A
 1.5 with sigma of 0.02
 C5A-C13A
 1.51 with sigma of 0.02
 O1A-C13A = O2A-C14A = O3A-C15A
 1.43 with sigma of 0.02
 C1A-C3A = C2A-C4A = C4A-C6A = C5A-C1A = C6A-C2A
 2.4 with sigma of 0.04
 C7A-C9A = C8A-C10A = C9A-C11A = C10A-C12A = C11A-C7A = C12A-C8A
 2.4 with sigma of 0.04
 C5A-O1A
 2.4 with sigma of 0.02
 C8A-C14A
 2.4 with sigma of 0.04
 I303-Zn32 \\sim I403-Zn42
 with sigma of 0.02
 I304-Zn32 \\sim I404-Zn42
 with sigma of 0.02
 Zn32-N306 \\sim Zn42-N306
 with sigma of 0.02
 Zn32-N307 \\sim Zn42-N307
 with sigma of 0.02
 I303-I304 \\sim I403-I404
 with sigma of 0.04
 I303-N306 \\sim I403-N306
 with sigma of 0.04
 I309-Zn35 \\sim I409-Zn45
 with sigma of 0.02
 I303-N307 \\sim I403-N307
 with sigma of 0.04
 I310-Zn35 \\sim I410-Zn45
 with sigma of 0.02
 I304-N306 \\sim I404-N306
 with sigma of 0.04
 Zn35-N318 \\sim Zn45-N318
 with sigma of 0.02
 I304-N307 \\sim I404-N307
 with sigma of 0.04
 Zn35-N319 \\sim Zn45-N319
 with sigma of 0.02
 I309-I310 \\sim I409-I410
 with sigma of 0.04
 I309-N318 \\sim I409-N318
 with sigma of 0.04
 I309-N319 \\sim I409-N319
 with sigma of 0.04
 I310-N318 \\sim I410-N318
 with sigma of 0.04
 I310-N319 \\sim I410-N319
 with sigma of 0.04
 I306-Zn33 \\sim I406-Zn43
 with sigma of 0.02
 I305-Zn33 \\sim I405-Zn43
 with sigma of 0.02
 Zn33-N311 \\sim Zn43-N311
 with sigma of 0.02
 I306-I305 \\sim I406-I405
 with sigma of 0.02
 I306-N311 \\sim I406-N311
 with sigma of 0.02
 I305-N311 \\sim I405-N311
 with sigma of 0.02
 I318-Zn39 \\sim I418-Zn49
 with sigma of 0.02
 I317-Zn39 \\sim I417-Zn49
 with sigma of 0.02
 Zn39-N330 \\sim Zn49-N330
 with sigma of 0.02
 Zn39-N331 \\sim Zn49-N331
 with sigma of 0.02
 I318-I317 \\sim I418-I417
 with sigma of 0.04
 I318-N330 \\sim I418-N330
 with sigma of 0.04
 I318-N331 \\sim I418-N331
 with sigma of 0.04
 I317-N330 \\sim I417-N330
 with sigma of 0.04
 I317-N331 \\sim I417-N331
 with sigma of 0.04
 I301-Zn31 \\sim I401-Zn41
 with sigma of 0.02
 I302-Zn31 \\sim I402-Zn41
 with sigma of 0.02
 Zn31-N301 \\sim Zn41-N301
 with sigma of 0.02
 I301-I302 \\sim I401-I402
 with sigma of 0.04
 I301-N301 \\sim I401-N301
 with sigma of 0.04
 I302-N301 \\sim I402-N301
 with sigma of 0.04
 I313-Zn37 \\sim I413-Zn47
 with sigma of 0.02
 I314-Zn37 \\sim I414-Zn47
 with sigma of 0.02
 Zn37-N324 \\sim Zn47-N324
 with sigma of 0.02
 Zn37-N325 \\sim Zn47-N325
 with sigma of 0.02
 I313-I314 \\sim I413-I414
 with sigma of 0.04
 I313-N324 \\sim I413-N324
 with sigma of 0.04
 I313-N325 \\sim I413-N325
 with sigma of 0.04
 I314-N324 \\sim I414-N324
 with sigma of 0.04
 I314-N325 \\sim I414-N325
 with sigma of 0.04
 I312-Zn36 \\sim I412-Zn46
 with sigma of 0.02
 I311-Zn36 \\sim I411-Zn46
 with sigma of 0.02
 Zn36-N323 \\sim Zn46-N323
 with sigma of 0.02
 I312-I311 \\sim I412-I411
 with sigma of 0.04
 I312-N323 \\sim I412-N323
 with sigma of 0.04
 I311-N323 \\sim I411-N323
 with sigma of 0.04
 I312-Zn36 \\sim I2-Zn56
 with sigma of 0.02
 I316-Zn38 \\sim I416-Zn48
 with sigma of 0.02
 Zn38-N329 \\sim Zn48-N329
 with sigma of 0.02
 Zn38-I315 \\sim Zn48-I415
 with sigma of 0.02
 I316-N329 \\sim I416-N329
 with sigma of 0.04
 I316-I315 \\sim I416-I415
 with sigma of 0.04
 N329-I315 \\sim N329-I415
 with sigma of 0.04
 I307-Zn34 \\sim I407-Zn44
 with sigma of 0.02
 I308-Zn34 \\sim I408-Zn44
 with sigma of 0.02
 Zn34-N312 \\sim Zn44-N312
 with sigma of 0.02
 Zn34-N313 \\sim Zn44-N313
 with sigma of 0.02
 I307-I308 \\sim I407-I408
 with sigma of 0.04
 I307-N312 \\sim I407-N312
 with sigma of 0.04
 I307-N313 \\sim I407-N313
 with sigma of 0.04
 I308-N312 \\sim I408-N312
 with sigma of 0.04
 I308-N313 \\sim I408-N313
 with sigma of 0.04
 N318-C450 \\sim N318-C350
 with sigma of 0.02
 C352-C451 \\sim C352-C351
 with sigma of 0.02
 C451-C450 \\sim C351-C350
 with sigma of 0.02
 N318-C451 \\sim N318-C351
 with sigma of 0.04
 C352-C450 \\sim C352-C350
 with sigma of 0.04
 N313-C341 \\sim N313-C441
 with sigma of 0.02
 C339-C340 \\sim C339-C440
 with sigma of 0.02
 C340-C341 \\sim C440-C441
 with sigma of 0.02
 N313-C340 \\sim N313-C440
 with sigma of 0.04
 C339-C341 \\sim C339-C441
 with sigma of 0.04
 C363-C467 \\sim C363-C367
 with sigma of 0.02
 N323-C466 \\sim N323-C366
 with sigma of 0.02
 C467-C466 \\sim C367-C366
 with sigma of 0.02
 C363-C466 \\sim C363-C366
 with sigma of 0.04
 N323-C467 \\sim N323-C367
 with sigma of 0.04
 N325-C377 \\sim N325-C477
 with sigma of 0.02
 N325-C373 \\sim N325-C473
 with sigma of 0.02
 C375-C376 \\sim C375-C476
 with sigma of 0.02
 C375-C374 \\sim C375-C474
 with sigma of 0.02
 C377-C376 \\sim C477-C476
 with sigma of 0.02
 C373-C374 \\sim C473-C474
 with sigma of 0.02
 N325-C376 \\sim N325-C476
 with sigma of 0.04
 N325-C374 \\sim N325-C474
 with sigma of 0.04
 C375-C377 \\sim C375-C477
 with sigma of 0.04
 C375-C373 \\sim C375-C473
 with sigma of 0.04
 I417-Zn49 \\sim I517-Zn59
 with sigma of 0.02
 I518-Zn59 \\sim I318-Zn39
 with sigma of 0.02
 I504-Zn52 \\sim I304-Zn32
 with sigma of 0.02
 I503-Zn52 \\sim I303-Zn32
 with sigma of 0.02
 I502-Zn51 \\sim I402-Zn41
 with sigma of 0.02
 I501-Zn51 \\sim I401-Zn41
 with sigma of 0.02
 Zn51-N301 \\sim Zn41-N301 \\sim Zn31-N301
 with sigma of 0.02
 I501-Zn51 \\sim I301-Zn31
 with sigma of 0.02
 I502-Zn51 \\sim I302-Zn31
 with sigma of 0.02
3. Restrained planarity
 O3A, C12A, C7A, C8A, O2A
 with sigma of 0.1
4. Uiso/Uaniso restraints and constraints
O2A \\sim C8A \\sim C14A \\sim C7A \\sim C9A \\sim C4A \\sim C12A \\sim C10A
\\sim C5A \\sim C3A \\sim O3A \\sim C11A \\sim C6A \\sim C13A \\sim C2A \\sim
C15A \\sim C1A \\sim O1A: within 2A with sigma of 0.04 and sigma for terminal
atoms of 0.08 within 2A
C327 \\sim C331 \\sim C330 \\sim N311 \\sim C329 \\sim C328: within 2A with
sigma of 0.04 and sigma for terminal atoms of 0.08 within 2A
I308 \\sim I408 \\sim Zn44 \\sim Zn34 \\sim I407 \\sim I307: within 2A with
sigma of 0.04 and sigma for terminal atoms of 0.08 within 2A
I301 \\sim I401 \\sim Zn31 \\sim Zn41 \\sim I302 \\sim I402: within 2A with
sigma of 0.04 and sigma for terminal atoms of 0.08 within 2A
Uanis(Zn49) = Uanis(Zn39)
Uanis(Zn35) = Uanis(Zn45)
Uanis(C366) = Uanis(C466) = Uanis(C367) = Uanis(C467)
Uanis(C450) = Uanis(C350) = Uanis(C351) = Uanis(C451)
Uanis(C340) = Uanis(C440) = Uanis(C441) = Uanis(C341)
Uanis(C374) = Uanis(C474) = Uanis(C473) = Uanis(C373) = Uanis(C376) =
Uanis(C476) = Uanis(C477) = Uanis(C377)
5. Rigid body (RIGU) restrains
 O2A, C8A, C14A, C7A, C9A, C4A, C12A, C10A, C5A, C3A, O3A, C11A, C6A, C13A,
 C2A, C15A, C1A, O1A
 with sigma for 1-2 distances of 0.004 and sigma for 1-3 distances of 0.004
 C327, C331, C330, N311, C329, C328
 with sigma for 1-2 distances of 0.004 and sigma for 1-3 distances of 0.004
 I308, I408, Zn44, Zn34, I407, I307
 with sigma for 1-2 distances of 0.004 and sigma for 1-3 distances of 0.004
 I301, I401, Zn31, Zn41, I302, I402
 with sigma for 1-2 distances of 0.004 and sigma for 1-3 distances of 0.004
6. Others
 Sof(I409)=Sof(Zn45)=Sof(I410)=1-FVAR(1)
 Sof(I309)=Sof(I310)=Sof(Zn35)=FVAR(1)
 Sof(I406)=Sof(Zn43)=Sof(I405)=1-FVAR(2)
 Sof(I306)=Sof(I305)=Sof(Zn33)=FVAR(2)
 Sof(I413)=Sof(Zn47)=Sof(I414)=1-FVAR(3)
 Sof(I313)=Sof(I314)=Sof(Zn37)=FVAR(3)
 Sof(Zn44)=Sof(I407)=Sof(I408)=1-FVAR(4)
 Sof(I307)=Sof(I308)=Sof(Zn34)=FVAR(4)
 Sof(C351)=Sof(H351)=Sof(C350)=Sof(H350)=1-FVAR(5)
 Sof(C451)=Sof(H451)=Sof(C450)=Sof(H450)=FVAR(5)
 Sof(C440)=Sof(H440)=Sof(C441)=Sof(H441)=1-FVAR(6)
 Sof(C340)=Sof(H340)=Sof(C341)=Sof(H341)=FVAR(6)
 Sof(C367)=Sof(H367)=Sof(C366)=Sof(H366)=1-FVAR(7)
 Sof(C467)=Sof(H467)=Sof(C466)=Sof(H466)=FVAR(7)
 Sof(C473)=Sof(H473)=Sof(C474)=Sof(H474)=Sof(C476)=Sof(H476)=Sof(C477)=
 Sof(H477)=1-FVAR(8)
 Sof(C377)=Sof(H377)=Sof(C376)=Sof(H376)=Sof(C373)=Sof(H373)=Sof(C374)=
 Sof(H374)=FVAR(8)
 Fixed Sof: I318(0.62398) I303(0.81978) I317(0.62398) I316(0.51276)
 I312(0.6974) I304(0.81978) I311(0.6974) I301(0.59374) I302(0.59374)
 Zn39(0.62398) Zn38(0.51276) Zn32(0.81978) Zn36(0.6974) Zn31(0.59374)
 O2A(0.50248) O3A(0.50248) O1A(0.50248) H1A(0.50248) C11A(0.50248)
 H11A(0.50248) C7A(0.50248) C4A(0.50248) C5A(0.50248) C6A(0.50248) H6A(0.50248)
 C1A(0.50248) H1AA(0.50248) C2A(0.50248) H2A(0.50248) C3A(0.50248) H3A(0.50248)
 C8A(0.50248) C9A(0.50248) H9A(0.50248) C10A(0.50248) H10A(0.50248)
 C13A(0.50248) H13A(0.50248) H13B(0.50248) C12A(0.50248) I418(0.35019)
 Zn49(0.35019) I417(0.35019) I403(0.08671) Zn42(0.08671) I404(0.08671)
 I401(0.31543) I402(0.31543) Zn41(0.31543) I315(0.51276) I412(0.24469)
 Zn46(0.24469) I411(0.24469) I1(0.05792) I2(0.05792) Zn56(0.05792)
 Zn48(0.48724) I416(0.48724) I415(0.48724) C15A(0.50248) H15A(0.50248)
 H15B(0.50248) H15C(0.50248) C14A(0.50248) H14A(0.50248) H14B(0.50248)
 H14C(0.50248) I517(0.02584) I518(0.02584) Zn59(0.02584) Zn52(0.09351)
 I504(0.09351) I503(0.09351) I502(0.09083) I501(0.09083) Zn51(0.09083)
 Fixed Uiso: I403(0.08) Zn42(0.08) I404(0.08) I1(0.08) I2(0.08) Zn56(0.08)
 I517(0.08) I518(0.08) Zn59(0.08) Zn52(0.08) I504(0.08) I503(0.08) I502(0.08)
 I501(0.08) Zn51(0.08)
7.a Secondary CH2 refined with riding coordinates:
 C13A(H13A,H13B)
7.b Aromatic/amide H refined with riding coordinates:
 C317(H317), C389(H389), C364(H364), C328(H328), C336(H336), C318(H318),
 C384(H384), C353(H353), C354(H354), C390(H390), C394(H394), C395(H395),
 C404(H404), C405(H405), C387(H387), C372(H372), C312(H312), C385(H385),
 C359(H359), C322(H322), C329(H329), C335(H335), C355(H355), C386(H386),
 C402(H402), C358(H358), C356(H356), C407(H407), C401(H401), C403(H403),
 C320(H320), C371(H371), C313(H313), C319(H319), C323(H323), C392(H392),
 C400(H400), C368(H368), C315(H315), C365(H365), C333(H333), C408(H408),
 C377(H377), C304(H304), C369(H369), C305(H305), C340(H340), C376(H376),
 C331(H331), C310(H310), C301(H301), C338(H338), C11A(H11A), C467(H467),
 C337(H337), C466(H466), C314(H314), C302(H302), C341(H341), C311(H311),
 C373(H373), C382(H382), C6A(H6A), C1A(H1AA), C2A(H2A), C3A(H3A), C330(H330),
 C374(H374), C391(H391), C332(H332), C451(H451), C450(H450), C9A(H9A),
 C10A(H10A), C346(H346), C349(H349), C347(H347), C348(H348), C383(H383),
 C351(H351), C350(H350), C440(H440), C441(H441), C367(H367), C366(H366),
 C473(H473), C474(H474), C476(H476), C477(H477)
7.c Idealised Me refined as rotating group:
 C15A(H15A,H15B,H15C), C14A(H14A,H14B,H14C)
7.d Idealised tetrahedral OH refined as rotating group:
 O1A(H1A)
;
_olex2_date_sample_data_collection 2022-08-09
_olex2_date_sample_submission 2022-08-09
_olex2_submission_original_sample_id 25_10_24b
_olex2_submission_special_instructions 'No special instructions were received'
_oxdiff_exptl_absorpt_empirical_details
;
Empirical correction (ABSPACK) includes:
- Absorption correction using spherical harmonics
- Frame scaling
- Detector area scaling
- B-factor correction
;
_oxdiff_exptl_absorpt_empirical_full_max 9.006
_oxdiff_exptl_absorpt_empirical_full_min 0.331

loop_
_space_group_symop_operation_xyz
'x, y, z'
'-x, y, -z+1/2'
'x+1/2, y+1/2, z'
'-x+1/2, y+1/2, -z+1/2'
'-x, -y, -z'
'x, -y, z-1/2'
'-x+1/2, -y+1/2, -z'
'x+1/2, -y+1/2, z-1/2'

loop_
_atom_site_label
_atom_site_type_symbol
_atom_site_fract_x
_atom_site_fract_y
_atom_site_fract_z
_atom_site_U_iso_or_equiv
_atom_site_adp_type
_atom_site_occupancy
_atom_site_site_symmetry_order
_atom_site_calc_flag
_atom_site_refinement_flags_posn
_atom_site_refinement_flags_adp
_atom_site_refinement_flags_occupancy
_atom_site_disorder_assembly
_atom_site_disorder_group
I306 I 0.37882(7) -0.3986(4) 0.40001(14) 0.082(3) Uani 0.56(3) 1 d D . P A 1
I307 I 0.39774(5) 0.4756(2) 0.59062(8) 0.0752(15) Uani 0.662(18) 1 d D U P B 1
I318 I 0.04837(6) 1.3871(4) 0.21412(15) 0.0875(14) Uani 0.624 1 d D . P C 1
I303 I 0.41302(4) -0.49503(11) 0.73979(5) 0.0922(7) Uani 0.8198 1 d D . P D 1
I317 I 0.10025(13) 1.4814(4) 0.26295(18) 0.156(4) Uani 0.624 1 d D . P C 1
I305 I 0.43316(9) -0.5005(4) 0.43339(10) 0.090(3) Uani 0.56(3) 1 d D . P A 1
I316 I 0.08020(8) 0.5071(3) 0.05447(14) 0.0982(16) Uani 0.5128 1 d D . P E 1
I309 I 0.24682(11) 0.0197(5) 0.3966(2) 0.101(3) Uani 0.52(3) 1 d D . P F 1
I308 I 0.39328(7) 0.3939(2) 0.48728(8) 0.0889(15) Uani 0.662(18) 1 d D U P B 1
I312 I 0.21722(6) 0.1056(3) 0.05819(10) 0.0996(10) Uani 0.6974 1 d D . P G 1
I304 I 0.36450(4) -0.3401(2) 0.74363(6) 0.1022(8) Uani 0.8198 1 d D . P D 1
I313 I 0.23035(3) 0.98889(14) 0.25226(8) 0.0974(10) Uani 0.783(6) 1 d D . P H 1
I311 I 0.27148(8) 0.0176(2) 0.09963(9) 0.1093(12) Uani 0.6974 1 d D . P G 1
I310 I 0.19774(7) 0.1661(7) 0.4055(2) 0.105(3) Uani 0.52(3) 1 d D . P F 1
I301 I 0.55942(6) -0.0334(3) 0.94686(9) 0.0852(10) Uani 0.5937 1 d D U P I 1
I314 I 0.22847(4) 0.91651(17) 0.14851(8) 0.1075(11) Uani 0.783(6) 1 d D . P H 1
I302 I 0.55912(6) -0.0361(2) 0.84103(9) 0.0828(9) Uani 0.5937 1 d D U P I 1
Zn39 Zn 0.07827(12) 1.3584(5) 0.24628(19) 0.0835(11) Uani 0.624 1 d D . P C 1
Zn38 Zn 0.06380(10) 0.6524(6) 0.0564(2) 0.070(4) Uani 0.5128 1 d D . P E 1
Zn33 Zn 0.40977(15) -0.3815(8) 0.4246(3) 0.080(4) Uani 0.56(3) 1 d D . P A 1
Zn35 Zn 0.22881(14) 0.1584(7) 0.3954(2) 0.0892(13) Uani 0.52(3) 1 d D . P F 1
Zn32 Zn 0.39610(6) -0.3504(2) 0.73839(9) 0.0801(12) Uani 0.8198 1 d D . P D 1
Zn36 Zn 0.24741(12) 0.1314(5) 0.08584(13) 0.0771(18) Uani 0.6974 1 d D . P G 1
Zn34 Zn 0.38398(9) 0.3796(4) 0.54209(15) 0.083(2) Uani 0.662(18) 1 d D U P B 1
Zn37 Zn 0.21814(6) 0.8961(2) 0.20238(13) 0.0787(12) Uani 0.783(6) 1 d D . P H 1
Zn31 Zn 0.54811(8) -0.0943(4) 0.89132(14) 0.0670(17) Uani 0.5937 1 d D U P I 1
N330 N 0.0896(3) 1.2570(11) 0.2219(4) 0.071(5) Uani 1 1 d D . . . .
N304 N 0.4315(3) -0.0159(9) 0.8469(4) 0.089(7) Uani 1 1 d . . . . .
N334 N 0.0570(3) 1.0566(9) 0.4228(3) 0.064(5) Uani 1 1 d . . . . .
N333 N 0.0587(3) 1.0588(9) 0.3660(3) 0.071(5) Uani 1 1 d . . . . .
N321 N 0.2326(3) 0.3061(9) 0.2360(3) 0.064(5) Uani 1 1 d . . . . .
N303 N 0.4599(4) 0.0354(12) 0.8716(6) 0.093(7) Uani 1 1 d . . . . .
N326 N 0.1310(3) 1.0275(11) 0.1904(3) 0.063(5) Uani 1 1 d . . . . .
N308 N 0.3946(3) -0.0703(9) 0.6018(4) 0.079(6) Uani 1 1 d . . . . .
N312 N 0.3871(3) 0.2417(13) 0.5540(5) 0.083(6) Uani 1 1 d D . . . .
N332 N 0.0648(3) 1.1888(9) 0.3975(3) 0.067(5) Uani 1 1 d . . . . .
N324 N 0.2201(3) 0.7559(12) 0.2140(5) 0.085(6) Uani 1 1 d D . . . .
N329 N 0.0787(4) 0.7361(12) 0.0902(4) 0.085(7) Uani 1 1 d D . . . .
N335 N 0.0507(3) 0.7353(13) 0.3887(5) 0.093(7) Uani 1 1 d . . . . .
C380 C 0.1139(3) 1.0359(11) 0.1849(4) 0.061(6) Uani 1 1 d . . . . .
N325 N 0.1911(3) 0.9127(13) 0.1988(6) 0.096(7) Uani 1 1 d D . . . .
N309 N 0.4014(3) -0.2083(12) 0.5789(5) 0.094(7) Uani 1 1 d . . . . .
N327 N 0.1277(3) 0.8985(12) 0.1583(4) 0.074(5) Uani 1 1 d . . . . .
N311 N 0.4094(4) -0.3080(11) 0.4668(4) 0.097(6) Uani 1 1 d D U . . .
C308 C 0.4401(4) -0.0862(13) 0.8356(5) 0.080(7) Uani 1 1 d . . . . .
N322 N 0.2275(3) 0.4312(11) 0.2028(4) 0.070(5) Uani 1 1 d . . . . .
N328 N 0.1024(3) 0.9786(11) 0.1657(4) 0.077(6) Uani 1 1 d . . . . .
N315 N 0.2972(3) 0.5212(12) 0.5301(5) 0.077(6) Uani 1 1 d . . . . .
N318 N 0.2431(3) 0.2438(13) 0.4287(4) 0.088(7) Uani 1 1 d D . . . .
N316 N 0.2685(3) 0.4764(14) 0.5075(5) 0.094(7) Uani 1 1 d . . . . .
N305 N 0.4209(4) 0.2746(14) 0.8998(5) 0.083(6) Uani 1 1 d . . . . .
N306 N 0.4090(4) -0.2664(14) 0.7721(6) 0.091(6) Uani 1 1 d D . . . .
C362 C 0.2246(4) 0.4760(13) 0.2290(4) 0.073(7) Uani 1 1 d . . . . .
C317 C 0.4125(4) -0.1390(13) 0.8065(4) 0.076(7) Uani 1 1 d . . . . .
H317 H 0.407250 -0.089400 0.815241 0.092 Uiso 1 1 calc R U . . .
N331 N 0.0747(3) 1.2848(11) 0.2882(4) 0.090(7) Uani 1 1 d D . . . .
C389 C 0.0882(3) 1.1376(14) 0.1864(5) 0.069(6) Uani 1 1 d . . . . .
H389 H 0.081317 1.100616 0.170678 0.082 Uiso 1 1 calc R U . . .
C361 C 0.2319(3) 0.3470(12) 0.2097(5) 0.066(6) Uani 1 1 d . . . . .
C378 C 0.1367(3) 0.9566(15) 0.1776(5) 0.071(6) Uani 1 1 d . . . . .
C342 C 0.3032(4) 0.4484(18) 0.5178(5) 0.082(7) Uani 1 1 d . . . . .
N336 N 0.0646(3) 1.2801(10) 0.5127(4) 0.087(7) Uani 1 1 d . . . . .
C381 C 0.1002(3) 0.8484(15) 0.1326(5) 0.070(6) Uani 1 1 d . . . . .
N313 N 0.3578(4) 0.3965(14) 0.5368(5) 0.106(8) Uani 1 1 d D . . . .
N320 N 0.2243(3) 0.4426(11) 0.2592(4) 0.081(6) Uani 1 1 d . . . . .
N301 N 0.5218(4) -0.0775(13) 0.8796(5) 0.098(8) Uani 1 1 d D . . . .
C344 C 0.2761(4) 0.4079(14) 0.4939(4) 0.076(7) Uani 1 1 d . . . . .
C327 C 0.4037(4) -0.2189(14) 0.5215(5) 0.090(7) Uani 1 1 d . U . . .
N314 N 0.2935(4) 0.3925(15) 0.4986(5) 0.091(6) Uani 1 1 d . . . . .
N302 N 0.4582(4) -0.0957(13) 0.8418(5) 0.090(7) Uani 1 1 d . . . . .
N307 N 0.3985(3) -0.2874(13) 0.6965(5) 0.093(7) Uani 1 1 d D . . . .
C363 C 0.2365(4) 0.2948(13) 0.1826(4) 0.074(7) Uani 1 1 d D . . . .
C364 C 0.2411(3) 0.2066(15) 0.1847(6) 0.079(7) Uani 1 1 d . . . . .
H364 H 0.240884 0.175397 0.204478 0.095 Uiso 1 1 calc R U . . .
N319 N 0.2297(3) 0.2244(12) 0.3521(4) 0.086(6) Uani 1 1 d D . . . .
C379 C 0.1105(4) 0.9094(12) 0.1536(5) 0.067(6) Uani 1 1 d . . . . .
C328 C 0.4060(4) -0.3094(14) 0.5233(5) 0.090(7) Uani 1 1 d . U . . .
H328 H 0.405672 -0.340894 0.542980 0.108 Uiso 1 1 calc R U . . .
C336 C 0.3855(5) 0.1875(15) 0.5298(6) 0.105(10) Uani 1 1 d . . . . .
H336 H 0.382690 0.208979 0.508021 0.126 Uiso 1 1 calc R U . . .
C318 C 0.4016(5) -0.2003(15) 0.7863(5) 0.101(10) Uani 1 1 d . . . . .
H318 H 0.389321 -0.194201 0.782952 0.121 Uiso 1 1 calc R U . . .
N310 N 0.3954(3) -0.0818(13) 0.5451(5) 0.094(7) Uani 1 1 d . . . . .
C396 C 0.0629(3) 1.1465(13) 0.3699(5) 0.072(6) Uani 1 1 d . . . . .
C384 C 0.0724(4) 0.7783(19) 0.1122(5) 0.098(9) Uani 1 1 d . . . . .
H384 H 0.060564 0.770824 0.113918 0.117 Uiso 1 1 calc R U . . .
C325 C 0.4000(4) -0.1689(13) 0.5516(5) 0.079(7) Uani 1 1 d . . . . .
N323 N 0.2449(3) 0.2061(11) 0.1287(4) 0.095(8) Uani 1 1 d D . . . .
C398 C 0.0612(4) 1.1426(11) 0.4232(4) 0.071(7) Uani 1 1 d . . . . .
C316 C 0.4300(4) -0.1477(11) 0.8140(5) 0.082(8) Uani 1 1 d . . . . .
C334 C 0.3909(4) 0.0611(12) 0.5676(5) 0.079(7) Uani 1 1 d . . . . .
C353 C 0.2475(4) 0.3487(17) 0.4716(4) 0.086(8) Uani 1 1 d . . . . .
H353 H 0.242779 0.384889 0.486707 0.103 Uiso 1 1 calc R U . . .
C354 C 0.2358(4) 0.2940(19) 0.4495(6) 0.102(9) Uani 1 1 d . . . . .
H354 H 0.223631 0.293303 0.449595 0.122 Uiso 1 1 calc R U . . .
C352 C 0.2647(4) 0.3516(16) 0.4723(5) 0.073(6) Uani 1 1 d D . . . .
C397 C 0.0562(4) 1.0179(13) 0.3933(4) 0.081(8) Uani 1 1 d . . . . .
C406 C 0.0617(4) 1.1909(13) 0.4549(4) 0.078(7) Uani 1 1 d . . . . .
C390 C 0.0806(4) 1.2095(15) 0.1977(4) 0.080(7) Uani 1 1 d . . . . .
H390 H 0.069096 1.225761 0.188565 0.096 Uiso 1 1 calc R U . . .
C394 C 0.0717(4) 1.2797(17) 0.3440(5) 0.092(8) Uani 1 1 d . . . . .
H394 H 0.072573 1.309657 0.364353 0.110 Uiso 1 1 calc R U . . .
C309 C 0.4350(5) 0.1227(13) 0.8746(6) 0.099(10) Uani 1 1 d . . . . .
O2A O 0.4773(4) -0.4692(16) 0.7076(6) 0.079(7) Uani 0.5025 1 d D U P J 1
C306 C 0.4665(4) -0.0334(17) 0.8591(6) 0.083(7) Uani 1 1 d . . . . .
C395 C 0.0760(4) 1.3242(14) 0.3169(7) 0.093(8) Uani 1 1 d . . . . .
H395 H 0.079996 1.384195 0.319178 0.112 Uiso 1 1 calc R U . . .
C357 C 0.2283(4) 0.3113(13) 0.2926(4) 0.074(7) Uani 1 1 d . . . . .
C326 C 0.3926(5) -0.0367(13) 0.5716(6) 0.099(9) Uani 1 1 d . . . . .
C360 C 0.2286(4) 0.3581(14) 0.2609(5) 0.074(6) Uani 1 1 d . . . . .
C399 C 0.0535(4) 0.9166(12) 0.3922(5) 0.075(7) Uani 1 1 d . . . . .
C375 C 0.1561(4) 0.9430(15) 0.1845(6) 0.084(7) Uani 1 1 d D . . . .
C404 C 0.0696(4) 1.3171(14) 0.4873(5) 0.083(8) Uani 1 1 d . . . . .
H404 H 0.074304 1.375741 0.489674 0.100 Uiso 1 1 calc R U . . .
C405 C 0.0685(4) 1.2764(14) 0.4576(5) 0.092(9) Uani 1 1 d . . . . .
H405 H 0.072165 1.305418 0.439688 0.110 Uiso 1 1 calc R U . . .
C387 C 0.1146(4) 1.1723(16) 0.2187(6) 0.083(7) Uani 1 1 d . . . . .
H387 H 0.126708 1.163303 0.224661 0.099 Uiso 1 1 calc R U . . .
C372 C 0.2197(4) 0.7028(17) 0.1896(6) 0.095(8) Uani 1 1 d . . . . .
H372 H 0.218116 0.727185 0.168244 0.114 Uiso 1 1 calc R U . . .
C312 C 0.4115(4) 0.2163(12) 0.8819(6) 0.095(9) Uani 1 1 d . . . . .
H312 H 0.399303 0.224882 0.878281 0.114 Uiso 1 1 calc R U . . .
C393 C 0.0663(4) 1.1947(12) 0.3411(5) 0.077(7) Uani 1 1 d . . . . .
C370 C 0.2227(4) 0.5742(14) 0.2253(6) 0.081(7) Uani 1 1 d . . . . .
C339 C 0.3216(4) 0.4325(16) 0.5240(7) 0.088(8) Uani 1 1 d D . . . .
C307 C 0.4430(4) 0.0444(15) 0.8653(4) 0.077(7) Uani 1 1 d . . . . .
C385 C 0.0833(5) 0.8377(12) 0.1346(4) 0.098(11) Uani 1 1 d . . . . .
H385 H 0.078542 0.869235 0.150729 0.117 Uiso 1 1 calc R U . . .
C359 C 0.2250(4) 0.3118(15) 0.3476(5) 0.096(9) Uani 1 1 d . . . . .
H359 H 0.221954 0.343241 0.365571 0.115 Uiso 1 1 calc R U . . .
C322 C 0.3953(5) -0.1552(19) 0.6633(7) 0.113(11) Uani 1 1 d . . . . .
H322 H 0.393551 -0.092399 0.662740 0.136 Uiso 1 1 calc R U . . .
C329 C 0.4089(4) -0.3537(15) 0.4956(5) 0.091(7) Uani 1 1 d . U . . .
H329 H 0.410594 -0.416618 0.496359 0.109 Uiso 1 1 calc R U . . .
C335 C 0.3881(4) 0.0969(14) 0.5359(7) 0.099(9) Uani 1 1 d . . . . .
H335 H 0.387883 0.057466 0.518000 0.119 Uiso 1 1 calc R U . . .
C355 C 0.2340(4) 0.1812(15) 0.3265(5) 0.087(8) Uani 1 1 d . . . . .
H355 H 0.237788 0.120890 0.329214 0.105 Uiso 1 1 calc R U . . .
C386 C 0.1072(4) 1.2394(16) 0.2323(6) 0.086(8) Uani 1 1 d . . . . .
H386 H 0.113772 1.274676 0.248918 0.103 Uiso 1 1 calc R U . . .
C402 C 0.0538(4) 0.7795(15) 0.4171(6) 0.096(9) Uani 1 1 d . . . . .
H402 H 0.055270 0.745458 0.436598 0.115 Uiso 1 1 calc R U . . .
C358 C 0.2244(5) 0.3573(15) 0.3191(6) 0.105(11) Uani 1 1 d . . . . .
H358 H 0.221399 0.418835 0.317538 0.126 Uiso 1 1 calc R U . . .
C356 C 0.2334(4) 0.2196(16) 0.2970(5) 0.097(9) Uani 1 1 d . . . . .
H356 H 0.236289 0.186190 0.279274 0.116 Uiso 1 1 calc R U . . .
C407 C 0.0564(4) 1.1489(15) 0.4802(5) 0.094(9) Uani 1 1 d . . . . .
H407 H 0.051437 1.090823 0.478129 0.113 Uiso 1 1 calc R U . . .
C324 C 0.3986(4) -0.1549(12) 0.6044(5) 0.083(8) Uani 1 1 d . . . . .
C401 C 0.0487(4) 0.7807(15) 0.3626(5) 0.089(8) Uani 1 1 d . . . . .
H401 H 0.045514 0.750191 0.342488 0.106 Uiso 1 1 calc R U . . .
C403 C 0.0550(4) 0.8677(15) 0.4196(5) 0.084(7) Uani 1 1 d . . . . .
H403 H 0.056837 0.895774 0.440388 0.101 Uiso 1 1 calc R U . . .
C303 C 0.4853(5) -0.0505(17) 0.8675(6) 0.097(9) Uani 1 1 d . . . . .
C320 C 0.4025(4) -0.2926(13) 0.6409(5) 0.093(9) Uani 1 1 d . . . . .
H320 H 0.405314 -0.328183 0.623624 0.111 Uiso 1 1 calc R U . . .
C371 C 0.2216(4) 0.6115(14) 0.1935(6) 0.098(9) Uani 1 1 d . . . . .
H371 H 0.222120 0.574179 0.175278 0.117 Uiso 1 1 calc R U . . .
C388 C 0.1052(4) 1.1155(15) 0.1962(4) 0.075(7) Uani 1 1 d . . . . .
C313 C 0.4178(5) 0.1415(17) 0.8674(5) 0.099(10) Uani 1 1 d . . . . .
H313 H 0.410174 0.104573 0.852881 0.118 Uiso 1 1 calc R U . . .
C319 C 0.4028(5) -0.3283(19) 0.6696(6) 0.110(10) Uani 1 1 d . . . . .
H319 H 0.406285 -0.389009 0.672065 0.132 Uiso 1 1 calc R U . . .
C323 C 0.3953(5) -0.2012(16) 0.6921(6) 0.121(13) Uani 1 1 d . . . . .
H323 H 0.392718 -0.168184 0.710199 0.145 Uiso 1 1 calc R U . . .
C392 C 0.0659(5) 1.1533(15) 0.3126(6) 0.124(14) Uani 1 1 d . . . . .
H392 H 0.063605 1.091036 0.310729 0.149 Uiso 1 1 calc R U . . .
O3A O 0.4586(4) -0.4294(16) 0.8076(6) 0.066(6) Uani 0.5025 1 d D U P J 1
C400 C 0.0510(5) 0.8748(16) 0.3619(6) 0.110(11) Uani 1 1 d . . . . .
H400 H 0.050794 0.906835 0.342134 0.133 Uiso 1 1 calc R U . . .
C368 C 0.2215(4) 0.7251(15) 0.2446(8) 0.100(9) Uani 1 1 d . . . . .
H368 H 0.222083 0.765891 0.262271 0.120 Uiso 1 1 calc R U . . .
C315 C 0.4362(4) -0.2249(15) 0.8033(7) 0.095(8) Uani 1 1 d . . . . .
H315 H 0.447957 -0.240822 0.810204 0.114 Uiso 1 1 calc R U . . .
C365 C 0.2460(4) 0.1603(15) 0.1580(5) 0.094(9) Uani 1 1 d . . . . .
H365 H 0.249904 0.100109 0.160062 0.113 Uiso 1 1 calc R U . . .
C333 C 0.3913(5) 0.1209(15) 0.5924(6) 0.108(11) Uani 1 1 d . . . . .
H333 H 0.392558 0.100255 0.614277 0.130 Uiso 1 1 calc R U . . .
C408 C 0.0588(4) 1.1971(13) 0.5101(5) 0.097(10) Uani 1 1 d . . . . .
H408 H 0.056043 1.168381 0.528912 0.117 Uiso 1 1 calc R U . . .
C321 C 0.3980(5) -0.1989(14) 0.6350(5) 0.099(10) Uani 1 1 d . . . . .
C377 C 0.1848(5) 0.984(4) 0.209(2) 0.111(19) Uani 0.41(8) 1 d D . P H 1
H377 H 0.191767 1.034609 0.216136 0.133 Uiso 0.41(8) 1 calc R U P H 1
C304 C 0.4937(5) -0.102(4) 0.8482(9) 0.15(2) Uani 1 1 d . . . . .
H304 H 0.487574 -0.130294 0.829342 0.186 Uiso 1 1 calc R U . . .
C369 C 0.2220(4) 0.6328(18) 0.2507(8) 0.099(8) Uani 1 1 d . . . . .
H369 H 0.221930 0.610781 0.272072 0.119 Uiso 1 1 calc R U . . .
C305 C 0.5117(7) -0.1113(17) 0.8570(8) 0.137(16) Uani 1 1 d . . . . .
H305 H 0.516909 -0.150024 0.843443 0.164 Uiso 1 1 calc R U . . .
C340 C 0.3298(5) 0.365(2) 0.5064(10) 0.114(10) Uani 0.84(4) 1 d D . P B 1
H340 H 0.322958 0.332136 0.489280 0.136 Uiso 0.84(4) 1 calc R U P B 1
C376 C 0.1661(7) 0.982(13) 0.211(4) 0.111(19) Uani 0.41(8) 1 d D . P H 1
H376 H 0.161380 1.006079 0.228228 0.133 Uiso 0.41(8) 1 calc R U P H 1
C331 C 0.4038(5) -0.1761(15) 0.4928(5) 0.111(8) Uani 1 1 d . U . . .
H331 H 0.400706 -0.114760 0.490265 0.133 Uiso 1 1 calc R U . . .
O1A O 0.5047(3) -0.2567(16) 0.7996(6) 0.069(7) Uani 0.5025 1 d D U P J 1
H1A H 0.500907 -0.206113 0.803517 0.103 Uiso 0.5025 1 calc R U P J 1
C310 C 0.4454(5) 0.1893(16) 0.8940(7) 0.106(10) Uani 1 1 d . . . . .
H310 H 0.457655 0.184495 0.898684 0.127 Uiso 1 1 calc R U . . .
C301 C 0.5135(6) -0.032(2) 0.9002(8) 0.126(13) Uani 1 1 d . . . . .
H301 H 0.520136 -0.013994 0.920452 0.151 Uiso 1 1 calc R U . . .
C338 C 0.3341(6) 0.473(2) 0.5488(8) 0.141(15) Uani 1 1 d . . . . .
H338 H 0.330364 0.518101 0.561914 0.169 Uiso 1 1 calc R U . . .
C11A C 0.4664(5) -0.5789(17) 0.7934(8) 0.069(8) Uani 0.5025 1 d D U P J 1
H11A H 0.463269 -0.603447 0.812612 0.082 Uiso 0.5025 1 calc R U P J 1
C467 C 0.2419(13) 0.340(2) 0.1562(11) 0.082(17) Uani 0.40(9) 1 d D . P G 1
H467 H 0.241512 0.403668 0.155104 0.098 Uiso 0.40(9) 1 calc R U P G 1
C337 C 0.3511(4) 0.449(3) 0.5545(9) 0.133(14) Uani 1 1 d . . . . .
H337 H 0.358302 0.474582 0.572903 0.160 Uiso 1 1 calc R U . . .
C466 C 0.2478(12) 0.290(2) 0.1315(13) 0.082(17) Uani 0.40(9) 1 d D . P G 1
H466 H 0.254050 0.319200 0.116797 0.098 Uiso 0.40(9) 1 calc R U P G 1
C7A C 0.4678(4) -0.4508(12) 0.7581(6) 0.062(6) Uani 0.5025 1 d D U P J 1
C314 C 0.4252(5) -0.2809(16) 0.7821(7) 0.098(10) Uani 1 1 d . . . . .
H314 H 0.430114 -0.333445 0.774672 0.117 Uiso 1 1 calc R U . . .
C302 C 0.4958(5) -0.010(2) 0.8938(9) 0.117(11) Uani 1 1 d . . . . .
H302 H 0.491143 0.032145 0.907107 0.140 Uiso 1 1 calc R U . . .
C341 C 0.3480(5) 0.348(2) 0.5147(10) 0.114(10) Uani 0.84(4) 1 d D . P B 1
H341 H 0.353050 0.301521 0.504065 0.136 Uiso 0.84(4) 1 calc R U P B 1
C311 C 0.4368(6) 0.2622(18) 0.9061(8) 0.119(13) Uani 1 1 d . . . . .
H311 H 0.443598 0.304173 0.919841 0.143 Uiso 1 1 calc R U . . .
C373 C 0.1819(5) 0.856(6) 0.178(2) 0.111(19) Uani 0.41(8) 1 d D . P H 1
H373 H 0.187386 0.809345 0.168305 0.133 Uiso 0.41(8) 1 calc R U P H 1
C382 C 0.1059(5) 0.801(2) 0.1093(9) 0.137(14) Uani 1 1 d . . . . .
H382 H 0.117898 0.805268 0.107813 0.164 Uiso 1 1 calc R U . . .
C4A C 0.4655(4) -0.3524(12) 0.7505(6) 0.054(6) Uani 0.5025 1 d D U P J 1
C5A C 0.4764(3) -0.2886(14) 0.7681(7) 0.058(6) Uani 0.5025 1 d D U P J 1
C6A C 0.4728(4) -0.1996(14) 0.7606(8) 0.067(7) Uani 0.5025 1 d D U P J 1
H6A H 0.480274 -0.154817 0.771313 0.081 Uiso 0.5025 1 calc R U P J 1
C1A C 0.4586(4) -0.1740(15) 0.7379(7) 0.064(7) Uani 0.5025 1 d D U P J 1
H1AA H 0.456179 -0.112232 0.734365 0.077 Uiso 0.5025 1 calc R U P J 1
C2A C 0.4478(4) -0.2364(15) 0.7204(7) 0.062(7) Uani 0.5025 1 d D U P J 1
H2A H 0.438477 -0.218864 0.703965 0.074 Uiso 0.5025 1 calc R U P J 1
C3A C 0.4512(4) -0.3265(14) 0.7277(6) 0.050(6) Uani 0.5025 1 d D U P J 1
H3A H 0.443656 -0.370815 0.716923 0.060 Uiso 0.5025 1 calc R U P J 1
C330 C 0.4086(5) -0.2249(15) 0.4671(5) 0.115(8) Uani 1 1 d . U . . .
H330 H 0.411335 -0.193032 0.448941 0.138 Uiso 1 1 calc R U . . .
C374 C 0.1631(5) 0.868(5) 0.172(2) 0.111(19) Uani 0.41(8) 1 d D . P H 1
H374 H 0.155785 0.825097 0.159257 0.133 Uiso 0.41(8) 1 calc R U P H 1
C391 C 0.0689(5) 1.2013(15) 0.2861(6) 0.123(14) Uani 1 1 d . . . . .
H391 H 0.066767 1.173434 0.265279 0.148 Uiso 1 1 calc R U . . .
C332 C 0.3897(5) 0.2128(18) 0.5859(9) 0.121(12) Uani 1 1 d . . . . .
H332 H 0.390382 0.254561 0.603220 0.146 Uiso 1 1 calc R U . . .
C451 C 0.2707(6) 0.274(5) 0.458(2) 0.104(14) Uani 0.32(7) 1 d D . P F 1
H451 H 0.282865 0.262721 0.461855 0.125 Uiso 0.32(7) 1 calc R U P F 1
C8A C 0.4736(5) -0.5081(16) 0.7357(7) 0.075(7) Uani 0.5025 1 d D U P J 1
C450 C 0.2598(8) 0.215(4) 0.441(2) 0.104(14) Uani 0.32(7) 1 d D . P F 1
H450 H 0.263463 0.156227 0.436280 0.125 Uiso 0.32(7) 1 calc R U P F 1
C9A C 0.4753(6) -0.5991(16) 0.7416(8) 0.077(9) Uani 0.5025 1 d D U P J 1
H9A H 0.478040 -0.637914 0.725184 0.092 Uiso 0.5025 1 calc R U P J 1
C10A C 0.4729(7) -0.6338(19) 0.7715(9) 0.085(9) Uani 0.5025 1 d D U P J 1
H10A H 0.475671 -0.694327 0.776942 0.102 Uiso 0.5025 1 calc R U P J 1
C13A C 0.4909(4) -0.3187(18) 0.7942(8) 0.069(8) Uani 0.5025 1 d D U P J 1
H13A H 0.486347 -0.327362 0.814756 0.083 Uiso 0.5025 1 calc R U P J 1
H13B H 0.495293 -0.377026 0.787912 0.083 Uiso 0.5025 1 calc R U P J 1
C12A C 0.4643(5) -0.4880(16) 0.7871(7) 0.061(6) Uani 0.5025 1 d D U P J 1
I409 I 0.2410(4) 0.0140(6) 0.3951(2) 0.199(7) Uani 0.48(3) 1 d D . P F 2
Zn45 Zn 0.22706(18) 0.1644(8) 0.3957(3) 0.0892(13) Uani 0.48(3) 1 d D . P F 2
I410 I 0.1956(2) 0.1808(13) 0.4030(3) 0.194(8) Uani 0.48(3) 1 d D . P F 2
I406 I 0.3822(3) -0.4025(10) 0.3953(4) 0.207(9) Uani 0.44(3) 1 d D . P A 2
Zn43 Zn 0.4124(3) -0.3724(14) 0.4229(4) 0.109(9) Uani 0.44(3) 1 d D . P A 2
I405 I 0.4372(4) -0.4848(13) 0.4354(4) 0.217(9) Uani 0.44(3) 1 d D . P A 2
I418 I 0.0488(2) 1.4010(13) 0.2216(4) 0.184(8) Uani 0.3502 1 d D . P C 2
Zn49 Zn 0.07890(19) 1.3573(8) 0.2469(3) 0.0835(11) Uani 0.3502 1 d D . P C 2
I417 I 0.10286(11) 1.4644(5) 0.2679(2) 0.0681(18) Uani 0.3502 1 d D . P C 2
I403 I 0.4028(3) -0.4961(13) 0.7330(6) 0.080 Uiso 0.0867 1 d D U P D 2
Zn42 Zn 0.3929(3) -0.3373(14) 0.7382(4) 0.080 Uiso 0.0867 1 d D U P D 2
I404 I 0.3613(2) -0.2994(15) 0.7351(5) 0.080 Uiso 0.0867 1 d D U P D 2
I401 I 0.5617(3) -0.0301(11) 0.9318(5) 0.332(15) Uani 0.3154 1 d D U P I 2
I402 I 0.5602(3) -0.0661(10) 0.8270(5) 0.304(11) Uani 0.3154 1 d D U P I 2
Zn41 Zn 0.54847(19) -0.1039(12) 0.8789(4) 0.193(10) Uani 0.3154 1 d D U P I 2
I413 I 0.22578(15) 0.9651(8) 0.2761(3) 0.121(4) Uiso 0.217(6) 1 d D . P H 2
Zn47 Zn 0.2170(2) 0.8960(10) 0.2210(4) 0.105(7) Uiso 0.217(6) 1 d D . P H 2
I414 I 0.22940(17) 0.9435(10) 0.1708(4) 0.135(5) Uiso 0.217(6) 1 d D . P H 2
C343 C 0.2809(5) 0.5307(15) 0.5260(5) 0.089(9) Uani 1 1 d . . . . .
C346 C 0.2826(5) 0.667(2) 0.5605(10) 0.143(15) Uani 1 1 d . . . . .
H346 H 0.294466 0.652371 0.567620 0.171 Uiso 1 1 calc R U . . .
C345 C 0.2726(5) 0.6116(19) 0.5377(7) 0.104(10) Uani 1 1 d . . . . .
C349 C 0.2558(4) 0.6389(15) 0.5287(4) 0.086(8) Uani 1 1 d . . . . .
H349 H 0.248432 0.605202 0.512669 0.103 Uiso 1 1 calc R U . . .
N317 N 0.2590(4) 0.7624(14) 0.5632(6) 0.100(8) Uani 1 1 d . . . . .
C347 C 0.2761(5) 0.743(3) 0.5733(10) 0.132(13) Uani 1 1 d . . . . .
H347 H 0.283320 0.780144 0.588500 0.158 Uiso 1 1 calc R U . . .
C348 C 0.2489(5) 0.7138(15) 0.5419(7) 0.105(10) Uani 1 1 d . . . . .
H348 H 0.237056 0.729017 0.535450 0.126 Uiso 1 1 calc R U . . .
I315 I 0.03273(6) 0.6643(5) 0.06648(17) 0.103(2) Uani 0.5128 1 d D . P E 1
I412 I 0.2292(4) 0.0743(13) 0.0619(3) 0.34(2) Uani 0.2447 1 d D . P G 2
Zn46 Zn 0.2565(3) 0.1308(14) 0.0949(6) 0.174(19) Uani 0.2447 1 d D . P G 2
I411 I 0.2831(3) 0.0433(10) 0.1202(6) 0.316(19) Uani 0.2447 1 d D . P G 2
I1 I 0.2593(4) 0.013(2) 0.0980(8) 0.080 Uiso 0.0579 1 d . U P G 3
I2 I 0.2059(4) 0.092(2) 0.0605(7) 0.080 Uiso 0.0579 1 d D U P G 3
Zn56 Zn 0.2364(5) 0.125(5) 0.0846(16) 0.080 Uiso 0.0579 1 d D U P G 3
C383 C 0.0957(6) 0.748(3) 0.0877(9) 0.137(14) Uani 1 1 d . . . . .
H383 H 0.100387 0.719488 0.070782 0.165 Uiso 1 1 calc R U . . .
Zn48 Zn 0.06341(17) 0.6569(7) 0.0568(2) 0.142(10) Uani 0.4872 1 d D . P E 2
I416 I 0.0802(2) 0.5142(6) 0.0570(2) 0.337(12) Uani 0.4872 1 d D . P E 2
I415 I 0.03234(16) 0.6638(11) 0.0665(2) 0.269(10) Uani 0.4872 1 d D . P E 2
Zn44 Zn 0.38411(18) 0.3803(7) 0.5490(6) 0.152(8) Uani 0.338(18) 1 d D U P B 2
I407 I 0.3933(3) 0.4700(11) 0.6015(8) 0.234(9) Uani 0.338(18) 1 d D U P B 2
I408 I 0.3949(3) 0.4190(14) 0.4967(7) 0.221(8) Uani 0.338(18) 1 d D U P B 2
C15A C 0.4536(6) -0.463(4) 0.8369(10) 0.089(13) Uani 0.5025 1 d D U P J 1
H15A H 0.440968 -0.462368 0.834564 0.133 Uiso 0.5025 1 calc R U P J 1
H15B H 0.458659 -0.425330 0.855336 0.133 Uiso 0.5025 1 calc R U P J 1
H15C H 0.457866 -0.524400 0.840692 0.133 Uiso 0.5025 1 calc R U P J 1
C14A C 0.4855(7) -0.525(3) 0.6869(11) 0.095(14) Uani 0.5025 1 d D U P J 1
H14A H 0.486240 -0.493248 0.666682 0.143 Uiso 0.5025 1 calc R U P J 1
H14B H 0.478650 -0.579780 0.681896 0.143 Uiso 0.5025 1 calc R U P J 1
H14C H 0.497159 -0.540671 0.698108 0.143 Uiso 0.5025 1 calc R U P J 1
C351 C 0.2709(5) 0.302(4) 0.4479(12) 0.104(14) Uani 0.68(7) 1 d D . P F 2
H351 H 0.282994 0.301912 0.447410 0.125 Uiso 0.68(7) 1 calc R U P F 2
C350 C 0.2603(6) 0.253(4) 0.4252(12) 0.104(14) Uani 0.68(7) 1 d D . P F 2
H350 H 0.264512 0.225850 0.407445 0.125 Uiso 0.68(7) 1 calc R U P F 2
C440 C 0.3327(7) 0.438(8) 0.4993(14) 0.114(10) Uani 0.16(4) 1 d D . P B 2
H440 H 0.328815 0.466331 0.478962 0.136 Uiso 0.16(4) 1 calc R U P B 2
C441 C 0.3498(8) 0.399(10) 0.5064(9) 0.114(10) Uani 0.16(4) 1 d D . P B 2
H441 H 0.355120 0.375255 0.489409 0.136 Uiso 0.16(4) 1 calc R U P B 2
C367 C 0.2347(11) 0.335(2) 0.1514(8) 0.082(17) Uani 0.60(9) 1 d D . P G 2
H367 H 0.230709 0.394837 0.148334 0.098 Uiso 0.60(9) 1 calc R U P G 2
C366 C 0.2388(11) 0.285(2) 0.1248(8) 0.082(17) Uani 0.60(9) 1 d D . P G 2
H366 H 0.236892 0.311460 0.103713 0.098 Uiso 0.60(9) 1 calc R U P G 2
C473 C 0.1831(5) 0.885(5) 0.1699(15) 0.111(19) Uani 0.59(8) 1 d D . P H 2
H473 H 0.189376 0.858836 0.154634 0.133 Uiso 0.59(8) 1 calc R U P H 2
C474 C 0.1643(5) 0.896(5) 0.1626(16) 0.111(19) Uani 0.59(8) 1 d D . P H 2
H474 H 0.157785 0.872209 0.143132 0.133 Uiso 0.59(8) 1 calc R U P H 2
C476 C 0.1667(6) 0.993(10) 0.207(3) 0.111(19) Uani 0.59(8) 1 d D . P H 2
H476 H 0.163642 1.050707 0.213078 0.133 Uiso 0.59(8) 1 calc R U P H 2
C477 C 0.1834(5) 0.950(5) 0.2202(14) 0.111(19) Uani 0.59(8) 1 d D . P H 2
H477 H 0.188070 0.949996 0.242812 0.133 Uiso 0.59(8) 1 calc R U P H 2
I517 I 0.1161(9) 1.460(4) 0.2832(17) 0.080 Uiso 0.0258 1 d D U P C 3
I518 I 0.0622(9) 1.405(6) 0.224(2) 0.080 Uiso 0.0258 1 d D U P C 3
Zn59 Zn 0.0930(10) 1.370(7) 0.248(3) 0.080 Uiso 0.0258 1 d D U P C 3
Zn52 Zn 0.3823(4) -0.3388(17) 0.7337(9) 0.080 Uiso 0.0935 1 d D U P D 3
I504 I 0.3516(2) -0.3056(13) 0.7402(4) 0.080 Uiso 0.0935 1 d D U P D 3
I503 I 0.3962(3) -0.4902(12) 0.7323(5) 0.080 Uiso 0.0935 1 d D U P D 3
I502 I 0.5605(3) -0.0974(17) 0.8126(4) 0.080 Uiso 0.0908 1 d D U P I 3
I501 I 0.5614(3) -0.0118(16) 0.9120(5) 0.080 Uiso 0.0908 1 d D U P I 3
Zn51 Zn 0.5459(3) -0.100(3) 0.8638(6) 0.080 Uiso 0.0908 1 d D U P I 3

loop_
_atom_site_aniso_label
_atom_site_aniso_U_11
_atom_site_aniso_U_22
_atom_site_aniso_U_33
_atom_site_aniso_U_23
_atom_site_aniso_U_13
_atom_site_aniso_U_12
I306 0.137(6) 0.059(3) 0.055(2) -0.0192(17) 0.0323(19) -0.021(2)
I307 0.093(2) 0.0420(15) 0.091(2) -0.0139(12) 0.0159(14) -0.0026(12)
I318 0.126(3) 0.0610(18) 0.092(3) 0.0381(18) 0.066(2) 0.034(2)
I303 0.167(2) 0.0388(8) 0.0764(12) 0.0025(8) 0.0378(14) -0.0052(11)
I317 0.362(10) 0.045(3) 0.063(2) -0.008(2) 0.041(3) -0.011(3)
I305 0.182(6) 0.0285(18) 0.063(3) 0.0111(12) 0.030(2) 0.0050(19)
I316 0.217(5) 0.032(2) 0.047(2) 0.0004(16) 0.026(2) 0.010(2)
I309 0.145(8) 0.066(4) 0.097(4) 0.015(3) 0.037(3) 0.008(2)
I308 0.148(3) 0.0383(15) 0.088(3) 0.0071(11) 0.0406(17) -0.0026(15)
I312 0.147(3) 0.091(2) 0.0662(16) -0.0281(13) 0.0330(16) -0.0261(19)
I304 0.117(2) 0.1072(18) 0.0825(14) 0.0185(12) 0.0184(12) -0.0226(15)
I313 0.1029(18) 0.0536(12) 0.133(2) -0.0240(12) 0.0125(14) -0.0011(10)
I311 0.191(4) 0.0558(17) 0.0935(18) 0.0216(12) 0.059(2) 0.022(2)
I310 0.075(5) 0.157(6) 0.086(4) 0.030(4) 0.026(2) -0.024(3)
I301 0.122(3) 0.0473(16) 0.0791(16) -0.0363(13) -0.0039(17) 0.0046(15)
I314 0.149(2) 0.0686(14) 0.115(2) 0.0259(13) 0.0508(17) 0.0087(14)
I302 0.127(2) 0.0309(13) 0.0999(18) -0.0076(12) 0.0457(17) -0.0122(13)
Zn39 0.165(4) 0.0460(15) 0.0492(15) 0.0095(12) 0.0441(18) 0.0131(18)
Zn38 0.107(7) 0.048(6) 0.053(7) -0.019(4) 0.008(5) -0.022(5)
Zn33 0.178(10) 0.021(3) 0.053(5) -0.005(3) 0.050(6) -0.017(4)
Zn35 0.156(4) 0.068(2) 0.0444(14) -0.0024(14) 0.0195(18) -0.020(2)
Zn32 0.138(4) 0.0439(18) 0.062(2) -0.0047(15) 0.027(2) -0.013(2)
Zn36 0.146(5) 0.051(3) 0.0400(19) -0.0008(18) 0.031(3) -0.005(4)
Zn34 0.119(6) 0.055(4) 0.081(4) -0.016(3) 0.034(4) -0.010(4)
Zn37 0.104(3) 0.047(2) 0.088(3) -0.0002(18) 0.023(2) 0.0033(19)
Zn31 0.113(5) 0.027(2) 0.060(3) -0.016(2) 0.012(3) -0.001(3)
N330 0.119(17) 0.039(8) 0.062(10) -0.010(7) 0.037(10) -0.001(9)
N304 0.20(2) 0.018(7) 0.056(10) 0.007(6) 0.042(12) 0.014(10)
N334 0.128(15) 0.033(7) 0.037(7) 0.008(6) 0.029(8) 0.008(8)
N333 0.153(17) 0.026(7) 0.035(7) 0.008(6) 0.021(9) 0.007(9)
N321 0.124(15) 0.033(7) 0.040(8) -0.015(6) 0.024(8) -0.015(8)
N303 0.15(2) 0.033(9) 0.095(15) 0.009(9) 0.030(15) 0.007(12)
N326 0.109(15) 0.052(9) 0.029(7) -0.011(6) 0.017(8) -0.006(9)
N308 0.18(2) 0.022(7) 0.047(8) -0.011(6) 0.038(10) 0.003(9)
N312 0.110(16) 0.063(12) 0.077(12) -0.016(10) 0.022(11) -0.008(11)
N332 0.138(16) 0.027(7) 0.034(7) 0.000(6) 0.009(8) 0.005(8)
N324 0.111(16) 0.045(10) 0.096(15) 0.004(10) 0.007(12) -0.009(10)
N329 0.17(2) 0.045(9) 0.043(9) 0.003(7) 0.023(11) -0.019(12)
N335 0.15(2) 0.059(11) 0.061(11) -0.008(9) -0.009(12) -0.010(12)
C380 0.114(19) 0.025(8) 0.045(9) -0.022(7) 0.022(10) -0.014(10)
N325 0.127(19) 0.047(10) 0.113(17) 0.017(11) 0.020(14) 0.017(11)
N309 0.18(2) 0.044(9) 0.077(12) -0.031(9) 0.061(13) -0.038(12)
N327 0.099(15) 0.065(11) 0.055(10) -0.011(8) 0.005(9) 0.005(10)
N311 0.21(2) 0.041(7) 0.045(7) -0.017(6) 0.046(10) -0.018(10)
C308 0.15(3) 0.037(10) 0.054(12) 0.000(8) 0.016(13) 0.003(13)
N322 0.117(15) 0.041(8) 0.053(9) -0.008(7) 0.021(9) 0.000(9)
N328 0.139(18) 0.040(9) 0.055(9) -0.013(7) 0.024(10) -0.013(10)
N315 0.130(19) 0.042(9) 0.067(11) -0.008(8) 0.036(12) -0.011(11)
N318 0.16(2) 0.070(12) 0.038(8) -0.022(8) 0.026(10) -0.016(13)
N316 0.16(2) 0.075(13) 0.058(11) -0.016(10) 0.039(12) -0.023(13)
N305 0.118(18) 0.063(12) 0.070(12) 0.000(10) 0.022(12) -0.020(13)
N306 0.120(19) 0.056(12) 0.102(16) -0.026(11) 0.036(14) -0.015(12)
C362 0.14(2) 0.040(10) 0.038(9) 0.007(7) 0.008(11) -0.018(11)
C317 0.15(2) 0.041(10) 0.035(9) -0.007(8) 0.009(12) -0.015(13)
N331 0.19(2) 0.043(9) 0.037(8) -0.003(7) 0.036(11) 0.011(11)
C389 0.093(18) 0.051(11) 0.062(12) -0.014(9) 0.014(12) -0.008(11)
C361 0.108(17) 0.038(10) 0.053(11) -0.002(8) 0.013(10) -0.006(10)
C378 0.102(18) 0.068(13) 0.043(10) -0.007(9) 0.006(10) 0.014(12)
C342 0.13(2) 0.087(17) 0.038(10) -0.010(10) 0.031(12) -0.017(16)
N336 0.19(2) 0.031(8) 0.036(8) 0.000(6) 0.004(10) 0.015(10)
C381 0.092(17) 0.061(13) 0.060(12) 0.002(10) 0.022(12) -0.006(12)
N313 0.19(3) 0.062(12) 0.071(13) -0.018(10) 0.030(15) -0.012(14)
N320 0.145(18) 0.047(10) 0.057(10) -0.024(8) 0.038(10) -0.004(10)
N301 0.17(2) 0.039(10) 0.079(14) 0.002(10) -0.011(14) -0.013(12)
C344 0.15(2) 0.061(12) 0.026(8) -0.015(8) 0.030(11) 0.001(14)
C327 0.19(2) 0.043(8) 0.036(7) -0.017(6) 0.018(10) -0.009(11)
N314 0.123(19) 0.087(15) 0.069(12) -0.010(11) 0.032(12) 0.005(14)
N302 0.15(2) 0.061(12) 0.060(11) 0.004(9) 0.031(13) 0.014(13)
N307 0.137(19) 0.063(12) 0.085(13) -0.037(10) 0.040(13) -0.034(12)
C363 0.14(2) 0.046(10) 0.033(9) -0.012(7) 0.017(10) -0.015(12)
C364 0.12(2) 0.059(13) 0.067(13) 0.006(10) 0.027(13) 0.015(13)
N319 0.16(2) 0.059(11) 0.040(8) -0.010(7) 0.024(10) -0.010(12)
C379 0.11(2) 0.034(9) 0.049(10) -0.009(8) 0.004(11) 0.004(11)
C328 0.18(2) 0.049(8) 0.043(8) -0.006(7) 0.036(11) -0.004(11)
C336 0.21(3) 0.036(11) 0.073(15) 0.000(10) 0.022(17) 0.011(15)
C318 0.21(3) 0.049(12) 0.040(10) -0.024(9) 0.009(14) -0.008(15)
N310 0.16(2) 0.051(11) 0.071(12) -0.014(9) 0.012(12) -0.011(12)
C396 0.119(19) 0.044(10) 0.059(11) 0.022(9) 0.033(12) 0.022(11)
C384 0.14(2) 0.10(2) 0.052(12) -0.029(13) 0.019(13) -0.043(18)
C325 0.14(2) 0.036(10) 0.060(12) -0.007(9) 0.027(13) -0.029(12)
N323 0.21(2) 0.034(8) 0.054(10) 0.002(7) 0.052(12) -0.022(11)
C398 0.15(2) 0.026(8) 0.037(9) 0.000(7) 0.021(11) 0.000(10)
C316 0.16(3) 0.019(8) 0.054(11) 0.004(7) -0.004(14) 0.004(12)
C334 0.15(2) 0.025(9) 0.067(12) -0.003(8) 0.031(13) 0.008(11)
C353 0.15(3) 0.084(16) 0.025(8) -0.021(9) 0.008(11) -0.013(16)
C354 0.14(2) 0.093(19) 0.079(16) -0.043(15) 0.031(16) -0.012(17)
C352 0.105(19) 0.070(14) 0.050(11) 0.009(10) 0.030(12) 0.015(13)
C397 0.17(2) 0.045(11) 0.024(8) -0.011(7) 0.016(11) 0.018(13)
C406 0.15(2) 0.038(10) 0.036(9) 0.010(7) 0.004(11) 0.001(12)
C390 0.14(2) 0.067(14) 0.034(9) 0.019(9) 0.034(11) -0.009(14)
C394 0.15(3) 0.083(17) 0.050(12) -0.012(11) 0.045(14) -0.003(16)
C309 0.21(3) 0.020(9) 0.076(15) 0.000(9) 0.039(19) -0.005(14)
O2A 0.14(2) 0.032(11) 0.060(12) -0.014(8) 0.015(13) 0.021(13)
C306 0.11(2) 0.069(16) 0.065(13) 0.009(12) 0.008(13) -0.013(15)
C395 0.15(2) 0.035(11) 0.108(19) 0.000(11) 0.054(18) 0.005(13)
C357 0.15(2) 0.039(10) 0.037(9) -0.008(7) 0.014(11) -0.019(11)
C326 0.19(3) 0.025(10) 0.081(16) -0.012(10) 0.022(17) -0.021(13)
C360 0.13(2) 0.047(11) 0.043(10) 0.003(8) 0.021(11) -0.014(12)
C399 0.15(2) 0.026(9) 0.046(10) 0.004(7) 0.018(11) 0.005(11)
C375 0.14(2) 0.048(12) 0.069(13) -0.022(10) 0.025(14) 0.003(13)
C404 0.16(2) 0.047(11) 0.040(10) -0.010(8) 0.024(12) 0.004(13)
C405 0.17(3) 0.043(11) 0.050(11) 0.003(9) 0.001(14) 0.023(14)
C387 0.11(2) 0.072(15) 0.066(13) -0.023(11) 0.024(13) -0.007(14)
C372 0.14(3) 0.068(15) 0.071(15) -0.011(12) 0.008(15) -0.009(16)
C312 0.18(3) 0.025(9) 0.077(14) -0.024(9) 0.019(16) -0.002(13)
C393 0.14(2) 0.032(9) 0.071(13) 0.037(9) 0.044(13) 0.021(11)
C370 0.11(2) 0.042(11) 0.082(15) -0.019(10) -0.001(13) -0.001(12)
C339 0.13(2) 0.052(13) 0.090(17) -0.020(12) 0.034(16) 0.003(14)
C307 0.14(2) 0.060(13) 0.034(9) 0.004(9) 0.017(11) -0.004(14)
C385 0.24(4) 0.026(9) 0.028(9) -0.003(7) 0.023(14) -0.008(14)
C359 0.20(3) 0.050(12) 0.043(11) -0.015(9) 0.027(14) -0.009(15)
C322 0.19(3) 0.071(17) 0.091(19) -0.038(15) 0.05(2) -0.038(19)
C329 0.18(2) 0.051(9) 0.047(8) -0.006(6) 0.037(11) -0.008(12)
C335 0.18(3) 0.035(11) 0.085(17) 0.005(10) 0.025(17) -0.001(14)
C355 0.15(2) 0.050(12) 0.061(13) 0.000(10) 0.023(14) -0.006(14)
C386 0.14(2) 0.062(14) 0.063(13) -0.036(11) 0.028(14) -0.015(15)
C402 0.16(3) 0.043(12) 0.078(16) 0.006(11) -0.003(16) -0.001(14)
C358 0.23(3) 0.040(11) 0.060(13) -0.020(10) 0.054(17) 0.003(15)
C356 0.19(3) 0.059(13) 0.040(10) -0.009(9) 0.019(14) -0.006(16)
C407 0.20(3) 0.046(11) 0.047(11) -0.011(9) 0.039(14) -0.021(15)
C324 0.16(2) 0.031(9) 0.063(12) -0.018(8) 0.035(14) -0.030(12)
C401 0.16(3) 0.055(13) 0.048(11) -0.015(10) 0.005(13) -0.002(14)
C403 0.14(2) 0.059(13) 0.054(12) -0.007(10) 0.011(13) -0.022(14)
C303 0.17(3) 0.060(14) 0.067(14) -0.007(11) 0.028(17) 0.011(16)
C320 0.20(3) 0.032(10) 0.052(12) -0.017(8) 0.034(14) -0.004(13)
C371 0.19(3) 0.037(11) 0.074(15) -0.003(10) 0.044(17) -0.003(14)
C388 0.13(2) 0.070(14) 0.031(8) -0.029(9) 0.026(11) -0.029(14)
C313 0.17(3) 0.066(15) 0.048(12) -0.005(10) -0.016(15) 0.021(18)
C319 0.20(3) 0.071(16) 0.065(15) -0.006(12) 0.028(17) -0.003(19)
C323 0.25(4) 0.066(15) 0.060(13) -0.051(12) 0.077(19) -0.06(2)
C392 0.28(4) 0.032(11) 0.081(16) 0.007(10) 0.09(2) 0.016(17)
O3A 0.084(17) 0.040(10) 0.077(13) 0.013(9) 0.023(12) -0.014(11)
C400 0.23(4) 0.051(13) 0.048(12) -0.005(10) 0.024(16) 0.018(17)
C368 0.13(2) 0.041(12) 0.12(2) -0.010(13) 0.015(19) -0.019(13)
C315 0.12(2) 0.047(13) 0.12(2) -0.010(13) 0.043(18) -0.013(13)
C365 0.18(3) 0.050(12) 0.062(13) 0.028(10) 0.052(15) 0.004(14)
C333 0.22(3) 0.044(12) 0.071(15) -0.013(11) 0.054(18) 0.007(16)
C408 0.22(3) 0.026(9) 0.050(11) -0.001(8) 0.027(15) 0.011(13)
C321 0.22(3) 0.041(11) 0.039(10) -0.007(8) 0.048(14) -0.033(15)
C377 0.102(11) 0.11(3) 0.12(3) -0.05(3) 0.005(12) 0.014(13)
C304 0.10(3) 0.28(6) 0.10(2) -0.04(3) 0.04(2) -0.04(3)
C369 0.13(2) 0.070(16) 0.10(2) -0.014(14) 0.027(17) -0.002(16)
C305 0.28(5) 0.043(13) 0.10(2) -0.042(14) 0.06(3) -0.01(2)
C340 0.14(2) 0.068(15) 0.14(2) -0.069(16) 0.043(18) -0.007(16)
C376 0.102(11) 0.11(3) 0.12(3) -0.05(3) 0.005(12) 0.014(13)
C331 0.25(2) 0.040(9) 0.050(9) -0.009(7) 0.043(12) 0.001(13)
O1A 0.101(15) 0.043(12) 0.072(15) -0.038(12) 0.040(12) -0.005(11)
C310 0.15(3) 0.051(14) 0.12(2) -0.035(14) 0.016(19) 0.006(15)
C301 0.19(4) 0.10(2) 0.071(18) 0.031(18) -0.02(2) -0.02(2)
C338 0.18(4) 0.12(3) 0.11(2) -0.09(2) 0.00(2) -0.03(3)
C11A 0.08(2) 0.036(10) 0.081(17) 0.017(10) 0.001(15) -0.004(13)
C467 0.18(5) 0.042(8) 0.021(9) 0.005(7) 0.007(19) -0.007(16)
C337 0.08(2) 0.18(4) 0.13(3) -0.06(3) -0.024(19) -0.02(2)
C466 0.18(5) 0.042(8) 0.021(9) 0.005(7) 0.007(19) -0.007(16)
C7A 0.102(19) 0.022(8) 0.062(12) 0.000(7) 0.012(11) -0.003(10)
C314 0.17(3) 0.048(13) 0.084(17) -0.015(12) 0.059(19) 0.004(17)
C302 0.14(3) 0.078(19) 0.12(3) -0.028(18) -0.01(2) 0.005(19)
C341 0.14(2) 0.068(15) 0.14(2) -0.069(16) 0.043(18) -0.007(16)
C311 0.20(4) 0.050(15) 0.09(2) -0.017(13) 0.00(2) -0.04(2)
C373 0.102(11) 0.11(3) 0.12(3) -0.05(3) 0.005(12) 0.014(13)
C382 0.16(3) 0.11(3) 0.14(3) -0.08(2) 0.03(2) -0.03(2)
C4A 0.107(15) 0.021(8) 0.038(11) -0.003(7) 0.029(9) -0.003(8)
C5A 0.099(15) 0.022(9) 0.061(13) -0.003(8) 0.036(10) -0.010(9)
C6A 0.128(19) 0.022(9) 0.063(15) -0.002(10) 0.048(12) -0.002(11)
C1A 0.120(19) 0.027(11) 0.060(15) 0.017(9) 0.060(12) -0.004(11)
C2A 0.111(19) 0.027(10) 0.061(15) 0.007(9) 0.053(12) 0.011(10)
C3A 0.102(15) 0.027(9) 0.032(11) 0.004(8) 0.038(9) 0.001(10)
C330 0.27(3) 0.044(7) 0.043(9) -0.010(7) 0.044(13) -0.005(12)
C374 0.102(11) 0.11(3) 0.12(3) -0.05(3) 0.005(12) 0.014(13)
C391 0.28(4) 0.041(12) 0.072(15) 0.009(10) 0.09(2) 0.033(18)
C332 0.18(3) 0.058(15) 0.12(3) -0.023(16) 0.01(2) -0.060(19)
C451 0.14(2) 0.11(3) 0.06(2) -0.05(2) 0.017(15) -0.004(17)
C8A 0.12(2) 0.029(10) 0.068(12) -0.010(9) 0.007(13) 0.007(12)
C450 0.14(2) 0.11(3) 0.06(2) -0.05(2) 0.017(15) -0.004(17)
C9A 0.12(2) 0.026(10) 0.078(16) -0.016(10) -0.003(16) 0.000(13)
C10A 0.11(2) 0.042(13) 0.094(18) 0.006(11) 0.003(17) 0.005(16)
C13A 0.102(17) 0.031(13) 0.077(17) -0.015(12) 0.023(12) -0.001(11)
C12A 0.074(18) 0.035(10) 0.073(12) 0.014(8) 0.010(12) -0.012(11)
I409 0.50(2) 0.051(3) 0.051(3) 0.007(2) 0.054(7) -0.010(7)
Zn45 0.156(4) 0.068(2) 0.0444(14) -0.0024(14) 0.0195(18) -0.020(2)
I410 0.308(19) 0.200(11) 0.067(4) 0.006(5) 0.014(6) -0.118(10)
I406 0.43(2) 0.119(7) 0.069(4) -0.045(4) 0.041(9) -0.070(10)
Zn43 0.211(19) 0.061(11) 0.053(8) -0.002(6) 0.017(10) -0.016(10)
I405 0.38(2) 0.065(6) 0.241(16) 0.033(6) 0.135(14) 0.036(8)
I418 0.32(2) 0.114(10) 0.114(8) 0.060(7) 0.037(11) 0.042(11)
Zn49 0.165(4) 0.0460(15) 0.0492(15) 0.0095(12) 0.0441(18) 0.0131(18)
I417 0.132(5) 0.020(2) 0.062(4) -0.010(2) 0.045(3) -0.018(3)
I401 0.35(2) 0.092(9) 0.44(3) -0.120(16) -0.24(2) 0.065(11)
I402 0.31(2) 0.117(13) 0.47(3) 0.159(16) 0.03(2) 0.001(13)
Zn41 0.24(2) 0.046(9) 0.228(17) 0.046(12) -0.148(14) -0.030(11)
C343 0.17(3) 0.051(13) 0.049(12) -0.002(9) 0.034(16) 0.008(17)
C346 0.18(3) 0.11(3) 0.16(3) -0.08(2) 0.10(3) -0.01(2)
C345 0.17(3) 0.071(17) 0.077(17) -0.018(14) 0.043(19) -0.009(19)
C349 0.17(3) 0.059(13) 0.029(9) 0.008(8) 0.008(12) 0.023(15)
N317 0.17(3) 0.057(12) 0.085(14) 0.006(11) 0.057(16) -0.011(14)
C347 0.12(3) 0.14(3) 0.14(3) -0.05(3) 0.03(2) -0.01(2)
C348 0.20(3) 0.041(12) 0.084(17) 0.008(12) 0.047(19) 0.011(16)
I315 0.091(3) 0.139(6) 0.077(4) 0.026(4) 0.011(3) -0.030(3)
I412 0.75(6) 0.22(2) 0.100(10) -0.104(12) 0.20(2) -0.35(3)
Zn46 0.35(5) 0.043(10) 0.19(3) -0.036(15) 0.22(3) -0.06(2)
I411 0.48(4) 0.095(10) 0.49(4) 0.150(18) 0.42(3) 0.119(16)
C383 0.17(4) 0.13(3) 0.12(3) -0.08(2) 0.03(2) -0.01(3)
Zn48 0.32(2) 0.062(8) 0.030(6) 0.032(5) -0.002(8) -0.048(9)
I416 0.86(3) 0.045(4) 0.070(5) 0.012(3) -0.011(8) 0.039(8)
I415 0.397(18) 0.314(16) 0.070(6) 0.084(7) -0.029(7) -0.211(13)
Zn44 0.171(17) 0.017(6) 0.237(15) 0.031(8) -0.056(12) 0.009(8)
I407 0.198(14) 0.104(9) 0.39(2) -0.121(12) 0.020(16) 0.018(8)
I408 0.214(13) 0.079(9) 0.37(2) 0.031(12) 0.058(15) -0.012(8)
C15A 0.08(3) 0.09(3) 0.11(2) 0.037(19) 0.04(2) -0.01(2)
C14A 0.13(4) 0.04(2) 0.11(3) -0.05(2) 0.03(2) -0.01(2)
C351 0.14(2) 0.11(3) 0.06(2) -0.05(2) 0.017(15) -0.004(17)
C350 0.14(2) 0.11(3) 0.06(2) -0.05(2) 0.017(15) -0.004(17)
C440 0.14(2) 0.068(15) 0.14(2) -0.069(16) 0.043(18) -0.007(16)
C441 0.14(2) 0.068(15) 0.14(2) -0.069(16) 0.043(18) -0.007(16)
C367 0.18(5) 0.042(8) 0.021(9) 0.005(7) 0.007(19) -0.007(16)
C366 0.18(5) 0.042(8) 0.021(9) 0.005(7) 0.007(19) -0.007(16)
C473 0.102(11) 0.11(3) 0.12(3) -0.05(3) 0.005(12) 0.014(13)
C474 0.102(11) 0.11(3) 0.12(3) -0.05(3) 0.005(12) 0.014(13)
C476 0.102(11) 0.11(3) 0.12(3) -0.05(3) 0.005(12) 0.014(13)
C477 0.102(11) 0.11(3) 0.12(3) -0.05(3) 0.005(12) 0.014(13)

loop_
_atom_type_symbol
_atom_type_description
_atom_type_scat_dispersion_real
_atom_type_scat_dispersion_imag
_atom_type_scat_source
C C 0.0181 0.0091 'International Tables Vol C Tables 4.2.6.8 and 6.1.1.4'
H H 0.0000 0.0000 'International Tables Vol C Tables 4.2.6.8 and 6.1.1.4'
I I -0.3257 6.8362 'International Tables Vol C Tables 4.2.6.8 and 6.1.1.4'
N N 0.0311 0.0180 'International Tables Vol C Tables 4.2.6.8 and 6.1.1.4'
O O 0.0492 0.0322 'International Tables Vol C Tables 4.2.6.8 and 6.1.1.4'
Zn Zn -1.5491 0.6778 'International Tables Vol C Tables 4.2.6.8 and 6.1.1.4'

loop_
_exptl_crystal_face_index_h
_exptl_crystal_face_index_k
_exptl_crystal_face_index_l
_exptl_crystal_face_perp_dist
1 0 0 0.0395
-1 0 0 0.0232
-1 1 0 0.0725
0 -2 -1 0.1063
2 0 1 0.0528
-2 0 -1 0.0285
14 -7 -19 0.0919
-25 0 26 0.0240
25 0 -26 0.0300
39 0 -20 0.0247
-39 0 20 0.0190
-16 7 -14 0.0627

loop_
_geom_angle_atom_site_label_1
_geom_angle_atom_site_label_2
_geom_angle_atom_site_label_3
_geom_angle
_geom_angle_site_symmetry_1
_geom_angle_site_symmetry_3
_geom_angle_publ_flag
I318 Zn39 I317 123.0(4) . . ?
N330 Zn39 I318 107.2(7) . . ?
N330 Zn39 I317 109.5(7) . . ?
N330 Zn39 N331 98.5(7) . . ?
N331 Zn39 I318 106.4(8) . . ?
N331 Zn39 I317 109.4(7) . . ?
I316 Zn38 I315 124.7(4) . . ?
N329 Zn38 I316 108.1(8) . . ?
N329 Zn38 N336 101.6(7) . 6_575 ?
N329 Zn38 I315 106.6(8) . . ?
N336 Zn38 I316 107.3(7) 6_575 . ?
N336 Zn38 I315 106.3(8) 6_575 . ?
I306 Zn33 I305 128.2(5) . . ?
N311 Zn33 I306 104.5(9) . . ?
N311 Zn33 I305 111.3(8) . . ?
N311 Zn33 N305 94.4(9) . 6 ?
N305 Zn33 I306 108.9(9) 6 . ?
N305 Zn33 I305 104.4(8) 6 . ?
I309 Zn35 I310 125.9(5) . . ?
N318 Zn35 I309 105.1(9) . . ?
N318 Zn35 I310 106.5(8) . . ?
N319 Zn35 I309 108.2(8) . . ?
N319 Zn35 I310 107.4(8) . . ?
N319 Zn35 N318 101.2(9) . . ?
I304 Zn32 I303 124.49(17) . . ?
N306 Zn32 I303 108.6(8) . . ?
N306 Zn32 I304 106.3(8) . . ?
N306 Zn32 N307 101.5(9) . . ?
N307 Zn32 I303 107.0(7) . . ?
N307 Zn32 I304 106.5(7) . . ?
I312 Zn36 I311 127.9(3) . . ?
N323 Zn36 I312 104.6(8) . . ?
N323 Zn36 I311 109.4(7) . . ?
N317 Zn36 I312 110.9(9) 6_565 . ?
N317 Zn36 I311 104.2(9) 6_565 . ?
N317 Zn36 N323 95.0(7) 6_565 . ?
I308 Zn34 I307 121.2(3) . . ?
N312 Zn34 I307 110.1(6) . . ?
N312 Zn34 I308 104.7(6) . . ?
N313 Zn34 I307 107.2(6) . . ?
N313 Zn34 I308 109.4(7) . . ?
N313 Zn34 N312 102.6(9) . . ?
I314 Zn37 I313 121.69(19) . . ?
N324 Zn37 I313 110.3(6) . . ?
N324 Zn37 I314 107.2(6) . . ?
N325 Zn37 I313 103.0(7) . . ?
N325 Zn37 I314 113.1(7) . . ?
N325 Zn37 N324 99.3(8) . . ?
I301 Zn31 I302 121.2(3) . . ?
N335 Zn31 I301 112.8(6) 8_556 . ?
N335 Zn31 I302 104.4(6) 8_556 . ?
N301 Zn31 I301 110.9(7) . . ?
N301 Zn31 I302 103.3(7) . . ?
N301 Zn31 N335 102.2(9) . 8_556 ?
C390 N330 Zn39 122.7(19) . . ?
C390 N330 C386 119.7(19) . . ?
C390 N330 Zn49 124(2) . . ?
C390 N330 Zn59 150(3) . . ?
C386 N330 Zn39 117.5(14) . . ?
C386 N330 Zn49 116.2(14) . . ?
C386 N330 Zn59 88(2) . . ?
C308 N304 C307 112(3) . . ?
C398 N334 C397 113.4(16) . . ?
C397 N333 C396 114.2(16) . . ?
C361 N321 C360 113.6(17) . . ?
C306 N303 C307 117(3) . . ?
C378 N326 C380 114.5(18) . . ?
C324 N308 C326 115.4(17) . . ?
C336 N312 Zn34 116.0(17) . . ?
C336 N312 C332 122(2) . . ?
C336 N312 Zn44 123.6(19) . . ?
C332 N312 Zn34 121.5(16) . . ?
C332 N312 Zn44 113.8(17) . . ?
C396 N332 C398 116.4(16) . . ?
C372 N324 Zn37 115.7(18) . . ?
C372 N324 C368 122(2) . . ?
C372 N324 Zn47 136.6(19) . . ?
C368 N324 Zn37 122.6(17) . . ?
C368 N324 Zn47 101.5(17) . . ?
C384 N329 Zn38 123(2) . . ?
C384 N329 C383 119(2) . . ?
C384 N329 Zn48 122(2) . . ?
C383 N329 Zn38 117.9(17) . . ?
C383 N329 Zn48 119.2(17) . . ?
Zn31 N335 Zn51 29.6(6) 8_455 8_455 ?
C402 N335 Zn31 116.7(16) . 8_455 ?
C402 N335 Zn41 131.1(17) . 8_455 ?
C402 N335 Zn51 146.2(18) . 8_455 ?
C401 N335 Zn31 125.3(15) . 8_455 ?
C401 N335 C402 118(2) . . ?
C401 N335 Zn41 111.0(16) . 8_455 ?
C401 N335 Zn51 95.8(15) . 8_455 ?
Zn41 N335 Zn51 15.3(7) 8_455 8_455 ?
N326 C380 N328 125.0(17) . . ?
N326 C380 C388 121.6(17) . . ?
N328 C380 C388 113(2) . . ?
C377 N325 Zn37 121(3) . . ?
C377 N325 C373 124(3) . . ?
C373 N325 Zn37 113(2) . . ?
C473 N325 Zn47 129(2) . . ?
C477 N325 Zn47 106(2) . . ?
C477 N325 C473 124(3) . . ?
C325 N309 C324 115(2) . . ?
C378 N327 C379 115.4(19) . . ?
C329 N311 Zn33 118.5(14) . . ?
C329 N311 Zn43 123.2(15) . . ?
C330 N311 Zn33 123.1(16) . . ?
C330 N311 C329 118.3(18) . . ?
C330 N311 Zn43 118.5(16) . . ?
N304 C308 N302 123(2) . . ?
N304 C308 C316 117(3) . . ?
N302 C308 C316 119(2) . . ?
C361 N322 C362 111.9(17) . . ?
C379 N328 C380 113(2) . . ?
C343 N315 C342 117(2) . . ?
C354 N318 Zn35 122(2) . . ?
C354 N318 C450 115(4) . . ?
C354 N318 Zn45 118(2) . . ?
C354 N318 C350 123(2) . . ?
C450 N318 Zn35 114.5(19) . . ?
C350 N318 Zn45 118.4(16) . . ?
C344 N316 C343 111(3) . . ?
C312 N305 Zn33 123(2) . 6_556 ?
C312 N305 Zn43 126(2) . 6_556 ?
C311 N305 Zn33 119(2) . 6_556 ?
C311 N305 C312 118(3) . . ?
C311 N305 Zn43 115(2) . 6_556 ?
C318 N306 Zn32 124(2) . . ?
C318 N306 Zn42 116(2) . . ?
C314 N306 Zn32 117.9(18) . . ?
C314 N306 C318 117(2) . . ?
C314 N306 Zn42 126.8(19) . . ?
N322 C362 N320 127.3(18) . . ?
N322 C362 C370 116.0(17) . . ?
N320 C362 C370 116.5(19) . . ?
C318 C317 H317 118.3 . . ?
C316 C317 H317 118.3 . . ?
C316 C317 C318 123(2) . . ?
C395 N331 Zn39 120.7(15) . . ?
C395 N331 C391 116.9(19) . . ?
C395 N331 Zn49 120.6(16) . . ?
C391 N331 Zn39 121.8(14) . . ?
C391 N331 Zn49 122.1(14) . . ?
C390 C389 H389 118.3 . . ?
C390 C389 C388 123(2) . . ?
C388 C389 H389 118.3 . . ?
N321 C361 N322 129.1(19) . . ?
N321 C361 C363 115.6(18) . . ?
N322 C361 C363 115.3(17) . . ?
N326 C378 N327 128(2) . . ?
N326 C378 C375 116(2) . . ?
N327 C378 C375 116(2) . . ?
N315 C342 C339 119(2) . . ?
N314 C342 N315 124(3) . . ?
N314 C342 C339 118(2) . . ?
C404 N336 Zn38 123.7(14) . 6_576 ?
C404 N336 C408 118.4(18) . . ?
C408 N336 Zn38 117.8(16) . 6_576 ?
C385 C381 C379 120(2) . . ?
C382 C381 C379 124(3) . . ?
C382 C381 C385 116(3) . . ?
C337 N313 Zn34 122(2) . . ?
C337 N313 C341 120(3) . . ?
C337 N313 Zn44 116(2) . . ?
C337 N313 C441 112(5) . . ?
C341 N313 Zn34 118(2) . . ?
C441 N313 Zn44 122(3) . . ?
C360 N320 C362 111.3(16) . . ?
C305 N301 Zn31 128(3) . . ?
C305 N301 C301 112(3) . . ?
C305 N301 Zn41 115(3) . . ?
C305 N301 Zn51 101(3) . . ?
C301 N301 Zn31 119(2) . . ?
C301 N301 Zn41 133(2) . . ?
C301 N301 Zn51 146(2) . . ?
N316 C344 N314 125(2) . . ?
N316 C344 C352 116(3) . . ?
N314 C344 C352 119(2) . . ?
C328 C327 C325 118.9(19) . . ?
C331 C327 C328 119.6(19) . . ?
C331 C327 C325 121.4(19) . . ?
C342 N314 C344 116(2) . . ?
C306 N302 C308 115(2) . . ?
C319 N307 Zn32 124.8(18) . . ?
C319 N307 Zn42 131.5(19) . . ?
C319 N307 Zn52 130.1(19) . . ?
C323 N307 Zn32 122.1(15) . . ?
C323 N307 C319 113(2) . . ?
C323 N307 Zn42 114.7(17) . . ?
C323 N307 Zn52 107.8(18) . . ?
C364 C363 C361 124.2(18) . . ?
C364 C363 C467 114(3) . . ?
C364 C363 C367 116.8(19) . . ?
C467 C363 C361 119(2) . . ?
C367 C363 C361 119(2) . . ?
C363 C364 H364 119.1 . . ?
C363 C364 C365 122(2) . . ?
C365 C364 H364 119.1 . . ?
C359 N319 Zn35 122.2(15) . . ?
C359 N319 Zn45 118.3(15) . . ?
C355 N319 Zn35 121.0(16) . . ?
C355 N319 C359 116.8(19) . . ?
C355 N319 Zn45 124.6(16) . . ?
N327 C379 N328 124.2(19) . . ?
N327 C379 C381 117.7(19) . . ?
N328 C379 C381 118(2) . . ?
C327 C328 H328 121.0 . . ?
C327 C328 C329 118(2) . . ?
C329 C328 H328 121.0 . . ?
N312 C336 H336 120.7 . . ?
N312 C336 C335 119(2) . . ?
C335 C336 H336 120.7 . . ?
N306 C318 C317 118(3) . . ?
N306 C318 H318 120.8 . . ?
C317 C318 H318 120.8 . . ?
C326 N310 C325 113(2) . . ?
N333 C396 C393 117.0(19) . . ?
N332 C396 N333 124.6(17) . . ?
N332 C396 C393 118(2) . . ?
N329 C384 H384 119.8 . . ?
N329 C384 C385 120(3) . . ?
C385 C384 H384 119.8 . . ?
N309 C325 C327 120(2) . . ?
N309 C325 N310 127(2) . . ?
N310 C325 C327 112.6(19) . . ?
C365 N323 Zn36 118.2(15) . . ?
C365 N323 Zn46 110.6(17) . . ?
C365 N323 Zn56 115(2) . . ?
C466 N323 Zn36 123.2(18) . . ?
C466 N323 C365 115(3) . . ?
C366 N323 C365 122(2) . . ?
C366 N323 Zn46 127.0(18) . . ?
N334 C398 N332 125.2(16) . . ?
N334 C398 C406 116.3(16) . . ?
N332 C398 C406 118.5(16) . . ?
C317 C316 C308 121(2) . . ?
C317 C316 C315 114(2) . . ?
C315 C316 C308 124(3) . . ?
C335 C334 C326 119(2) . . ?
C333 C334 C326 125(2) . . ?
C333 C334 C335 116(2) . . ?
C354 C353 H353 118.0 . . ?
C352 C353 H353 118.0 . . ?
C352 C353 C354 124(2) . . ?
N318 C354 C353 116(3) . . ?
N318 C354 H354 122.2 . . ?
C353 C354 H354 122.2 . . ?
C353 C352 C344 123(2) . . ?
C353 C352 C451 112(3) . . ?
C353 C352 C351 116(3) . . ?
C451 C352 C344 122(3) . . ?
C351 C352 C344 121(3) . . ?
N334 C397 C399 115.9(16) . . ?
N333 C397 N334 126.0(18) . . ?
N333 C397 C399 118.0(15) . . ?
C405 C406 C398 117.7(19) . . ?
C407 C406 C398 119.9(18) . . ?
C407 C406 C405 122(2) . . ?
N330 C390 C389 119(3) . . ?
N330 C390 H390 120.5 . . ?
C389 C390 H390 120.5 . . ?
C395 C394 H394 120.2 . . ?
C393 C394 H394 120.2 . . ?
C393 C394 C395 120(2) . . ?
C307 C309 C310 120(3) . . ?
C313 C309 C307 125(3) . . ?
C313 C309 C310 115(2) . . ?
C8A O2A C14A 116(3) . . ?
N303 C306 C303 119(3) . . ?
N302 C306 N303 127(3) . . ?
N302 C306 C303 113(3) . . ?
N331 C395 C394 122(2) . . ?
N331 C395 H395 119.2 . . ?
C394 C395 H395 119.2 . . ?
C358 C357 C360 120.6(19) . . ?
C358 C357 C356 118.3(19) . . ?
C356 C357 C360 120.9(19) . . ?
N308 C326 N310 125(2) . . ?
N308 C326 C334 118.1(19) . . ?
N310 C326 C334 115(2) . . ?
N321 C360 C357 116.1(18) . . ?
N320 C360 N321 126.5(17) . . ?
N320 C360 C357 117.3(18) . . ?
C403 C399 C397 121.6(18) . . ?
C403 C399 C400 120.2(19) . . ?
C400 C399 C397 118.0(17) . . ?
C376 C375 C378 121(3) . . ?
C376 C375 C374 116(5) . . ?
C374 C375 C378 119(3) . . ?
C474 C375 C378 120(2) . . ?
C476 C375 C378 122(2) . . ?
C476 C375 C474 115(4) . . ?
N336 C404 H404 118.0 . . ?
N336 C404 C405 124(2) . . ?
C405 C404 H404 118.0 . . ?
C406 C405 H405 121.7 . . ?
C404 C405 C406 117(2) . . ?
C404 C405 H405 121.7 . . ?
C386 C387 H387 118.9 . . ?
C386 C387 C388 122(3) . . ?
C388 C387 H387 118.9 . . ?
N324 C372 H372 119.0 . . ?
N324 C372 C371 122(3) . . ?
C371 C372 H372 119.0 . . ?
N305 C312 H312 117.2 . . ?
N305 C312 C313 126(3) . . ?
C313 C312 H312 117.2 . . ?
C394 C393 C396 120(2) . . ?
C392 C393 C396 121(2) . . ?
C392 C393 C394 118.6(19) . . ?
C371 C370 C362 118.5(19) . . ?
C369 C370 C362 124(2) . . ?
C369 C370 C371 117(2) . . ?
C342 C339 C340 123(3) . . ?
C342 C339 C440 124(3) . . ?
C338 C339 C342 127(3) . . ?
C338 C339 C340 110(3) . . ?
C338 C339 C440 94(5) . . ?
N304 C307 C309 114(3) . . ?
N303 C307 N304 125(2) . . ?
N303 C307 C309 120(3) . . ?
C381 C385 C384 121(2) . . ?
C381 C385 H385 119.7 . . ?
C384 C385 H385 119.7 . . ?
N319 C359 H359 117.6 . . ?
C358 C359 N319 125(2) . . ?
C358 C359 H359 117.6 . . ?
C323 C322 H322 119.3 . . ?
C323 C322 C321 121(3) . . ?
C321 C322 H322 119.3 . . ?
N311 C329 H329 119.4 . . ?
C328 C329 N311 121(2) . . ?
C328 C329 H329 119.4 . . ?
C336 C335 C334 123(2) . . ?
C336 C335 H335 118.6 . . ?
C334 C335 H335 118.6 . . ?
N319 C355 H355 118.5 . . ?
N319 C355 C356 123(2) . . ?
C356 C355 H355 118.5 . . ?
N330 C386 H386 120.4 . . ?
C387 C386 N330 119(2) . . ?
C387 C386 H386 120.4 . . ?
N335 C402 H402 117.9 . . ?
C403 C402 N335 124(2) . . ?
C403 C402 H402 117.9 . . ?
C357 C358 H358 121.1 . . ?
C359 C358 C357 118(2) . . ?
C359 C358 H358 121.1 . . ?
C357 C356 H356 120.3 . . ?
C355 C356 C357 119(2) . . ?
C355 C356 H356 120.3 . . ?
C406 C407 H407 122.1 . . ?
C406 C407 C408 116(2) . . ?
C408 C407 H407 122.1 . . ?
N308 C324 N309 125(2) . . ?
N308 C324 C321 118.1(19) . . ?
N309 C324 C321 116.7(19) . . ?
N335 C401 H401 118.2 . . ?
N335 C401 C400 124(2) . . ?
C400 C401 H401 118.2 . . ?
C399 C403 H403 120.7 . . ?
C402 C403 C399 119(2) . . ?
C402 C403 H403 120.7 . . ?
C304 C303 C306 121(3) . . ?
C304 C303 C302 116(4) . . ?
C302 C303 C306 123(3) . . ?
C319 C320 H320 119.6 . . ?
C319 C320 C321 121(2) . . ?
C321 C320 H320 119.6 . . ?
C372 C371 C370 119(2) . . ?
C372 C371 H371 120.4 . . ?
C370 C371 H371 120.4 . . ?
C389 C388 C380 125.1(18) . . ?
C389 C388 C387 116(2) . . ?
C387 C388 C380 119(3) . . ?
C309 C313 C312 119(3) . . ?
C309 C313 H313 120.7 . . ?
C312 C313 H313 120.7 . . ?
N307 C319 H319 116.6 . . ?
C320 C319 N307 127(3) . . ?
C320 C319 H319 116.6 . . ?
N307 C323 C322 125(2) . . ?
N307 C323 H323 117.4 . . ?
C322 C323 H323 117.4 . . ?
C393 C392 H392 120.2 . . ?
C393 C392 C391 120(2) . . ?
C391 C392 H392 120.2 . . ?
C12A O3A C15A 118(3) . . ?
C399 C400 C401 115(2) . . ?
C399 C400 H400 122.4 . . ?
C401 C400 H400 122.4 . . ?
N324 C368 H368 119.9 . . ?
N324 C368 C369 120(3) . . ?
C369 C368 H368 119.9 . . ?
C316 C315 H315 119.9 . . ?
C316 C315 C314 120(3) . . ?
C314 C315 H315 119.9 . . ?
C364 C365 H365 121.2 . . ?
N323 C365 C364 118(2) . . ?
N323 C365 H365 121.2 . . ?
C334 C333 H333 119.8 . . ?
C334 C333 C332 120(3) . . ?
C332 C333 H333 119.8 . . ?
N336 C408 C407 123(2) . . ?
N336 C408 H408 118.6 . . ?
C407 C408 H408 118.6 . . ?
C322 C321 C324 124(2) . . ?
C322 C321 C320 112(2) . . ?
C324 C321 C320 122.8(19) . . ?
N325 C377 H377 122.0 . . ?
N325 C377 C376 116(7) . . ?
C376 C377 H377 122.0 . . ?
C303 C304 H304 121.0 . . ?
C303 C304 C305 118(3) . . ?
C305 C304 H304 121.0 . . ?
C370 C369 C368 119(3) . . ?
C370 C369 H369 120.3 . . ?
C368 C369 H369 120.3 . . ?
N301 C305 C304 130(3) . . ?
N301 C305 H305 115.0 . . ?
C304 C305 H305 115.0 . . ?
C339 C340 H340 119.8 . . ?
C341 C340 C339 120(3) . . ?
C341 C340 H340 119.8 . . ?
C375 C376 C377 115(7) . . ?
C375 C376 H376 122.5 . . ?
C377 C376 H376 122.5 . . ?
C327 C331 H331 121.0 . . ?
C327 C331 C330 118(2) . . ?
C330 C331 H331 121.0 . . ?
C13A O1A H1A 109.5 . . ?
C309 C310 H310 120.8 . . ?
C311 C310 C309 118(3) . . ?
C311 C310 H310 120.8 . . ?
N301 C301 H301 117.8 . . ?
N301 C301 C302 124(3) . . ?
C302 C301 H301 117.8 . . ?
C339 C338 H338 118.3 . . ?
C337 C338 C339 123(3) . . ?
C337 C338 H338 118.3 . . ?
C10A C11A H11A 120.0 . . ?
C10A C11A C12A 120(2) . . ?
C12A C11A H11A 120.0 . . ?
C363 C467 H467 120.4 . . ?
C466 C467 C363 119(3) . . ?
C466 C467 H467 120.4 . . ?
N313 C337 C338 124(3) . . ?
N313 C337 H337 118.1 . . ?
C338 C337 H337 118.1 . . ?
N323 C466 C467 121(3) . . ?
N323 C466 H466 119.6 . . ?
C467 C466 H466 119.6 . . ?
C8A C7A C4A 120(2) . . ?
C8A C7A C12A 117.8(18) . . ?
C12A C7A C4A 122(2) . . ?
N306 C314 C315 125(2) . . ?
N306 C314 H314 117.7 . . ?
C315 C314 H314 117.7 . . ?
C303 C302 C301 118(3) . . ?
C303 C302 H302 120.9 . . ?
C301 C302 H302 120.9 . . ?
N313 C341 C340 121(3) . . ?
N313 C341 H341 119.6 . . ?
C340 C341 H341 119.6 . . ?
N305 C311 C310 124(3) . . ?
N305 C311 H311 118.0 . . ?
C310 C311 H311 118.0 . . ?
N325 C373 H373 121.3 . . ?
N325 C373 C374 117(3) . . ?
C374 C373 H373 121.3 . . ?
C381 C382 H382 118.1 . . ?
C381 C382 C383 124(4) . . ?
C383 C382 H382 118.1 . . ?
C5A C4A C7A 121(2) . . ?
C3A C4A C7A 118.1(19) . . ?
C3A C4A C5A 120.8(18) . . ?
C4A C5A C13A 119(2) . . ?
C6A C5A C4A 117.0(19) . . ?
C6A C5A C13A 124(2) . . ?
C5A C6A H6A 119.0 . . ?
C1A C6A C5A 122(2) . . ?
C1A C6A H6A 119.0 . . ?
C6A C1A H1AA 119.4 . . ?
C2A C1A C6A 121(2) . . ?
C2A C1A H1AA 119.4 . . ?
C1A C2A H2A 121.2 . . ?
C1A C2A C3A 118(2) . . ?
C3A C2A H2A 121.2 . . ?
C4A C3A C2A 121(2) . . ?
C4A C3A H3A 119.4 . . ?
C2A C3A H3A 119.4 . . ?
N311 C330 C331 123(2) . . ?
N311 C330 H330 118.3 . . ?
C331 C330 H330 118.3 . . ?
C375 C374 C373 118(3) . . ?
C375 C374 H374 120.8 . . ?
C373 C374 H374 120.8 . . ?
N331 C391 C392 123(2) . . ?
N331 C391 H391 118.5 . . ?
C392 C391 H391 118.5 . . ?
N312 C332 C333 119(3) . . ?
N312 C332 H332 120.4 . . ?
C333 C332 H332 120.4 . . ?
C352 C451 H451 118.9 . . ?
C450 C451 C352 122(4) . . ?
C450 C451 H451 118.9 . . ?
O2A C8A C7A 116(2) . . ?
O2A C8A C9A 122(2) . . ?
C9A C8A C7A 121(2) . . ?
N318 C450 H450 121.3 . . ?
C451 C450 N318 117(4) . . ?
C451 C450 H450 121.3 . . ?
C8A C9A H9A 120.0 . . ?
C8A C9A C10A 120(2) . . ?
C10A C9A H9A 120.0 . . ?
C11A C10A C9A 119(2) . . ?
C11A C10A H10A 120.4 . . ?
C9A C10A H10A 120.4 . . ?
O1A C13A C5A 112.3(18) . . ?
O1A C13A H13A 109.1 . . ?
O1A C13A H13B 109.1 . . ?
C5A C13A H13A 109.1 . . ?
C5A C13A H13B 109.1 . . ?
H13A C13A H13B 107.9 . . ?
O3A C12A C11A 124(2) . . ?
O3A C12A C7A 115(2) . . ?
C11A C12A C7A 121(2) . . ?
N318 Zn45 I409 107.8(9) . . ?
N318 Zn45 I410 110.8(9) . . ?
N319 Zn45 N318 101.2(9) . . ?
N319 Zn45 I409 105.9(7) . . ?
N319 Zn45 I410 107.8(9) . . ?
I409 Zn45 I410 121.3(7) . . ?
N311 Zn43 I406 104.0(10) . . ?
N311 Zn43 I405 108.5(9) . . ?
N305 Zn43 N311 100.6(12) 6 . ?
N305 Zn43 I406 106.8(11) 6 . ?
N305 Zn43 I405 106.8(11) 6 . ?
I406 Zn43 I405 127.1(8) . . ?
N330 Zn49 N331 99.8(9) . . ?
N330 Zn49 I418 114.1(9) . . ?
N330 Zn49 I417 107.1(8) . . ?
N331 Zn49 I418 102.2(10) . . ?
N331 Zn49 I417 105.0(8) . . ?
I418 Zn49 I417 125.1(7) . . ?
N306 Zn42 I403 113.1(13) . . ?
N306 Zn42 I404 113.8(13) . . ?
N307 Zn42 N306 101.9(12) . . ?
N307 Zn42 I403 99.4(11) . . ?
N307 Zn42 I404 103.3(13) . . ?
I403 Zn42 I404 121.3(10) . . ?
N335 Zn41 N301 103.3(12) 8_556 . ?
N335 Zn41 I401 104.1(9) 8_556 . ?
N335 Zn41 I402 110.9(10) 8_556 . ?
N301 Zn41 I401 99.4(10) . . ?
N301 Zn41 I402 117.8(11) . . ?
I401 Zn41 I402 119.3(10) . . ?
N324 Zn47 I413 120.8(10) . . ?
N324 Zn47 I414 95.4(8) . . ?
N325 Zn47 N324 100.5(10) . . ?
N325 Zn47 I413 116.6(10) . . ?
N325 Zn47 I414 94.7(9) . . ?
I413 Zn47 I414 123.5(8) . . ?
N315 C343 N316 127(2) . . ?
N315 C343 C345 122(3) . . ?
N316 C343 C345 111(3) . . ?
C345 C346 H346 118.4 . . ?
C347 C346 H346 118.4 . . ?
C347 C346 C345 123(4) . . ?
C346 C345 C343 119(4) . . ?
C349 C345 C343 127(3) . . ?
C349 C345 C346 114(3) . . ?
C345 C349 H349 118.3 . . ?
C345 C349 C348 123(3) . . ?
C348 C349 H349 118.3 . . ?
C347 N317 Zn36 120(2) . 6_566 ?
C347 N317 Zn46 99(2) . 6_566 ?
C348 N317 Zn36 118(2) . 6_566 ?
C348 N317 C347 123(3) . . ?
C348 N317 Zn46 138(3) . 6_566 ?
C346 C347 H347 121.3 . . ?
N317 C347 C346 117(3) . . ?
N317 C347 H347 121.3 . . ?
C349 C348 H348 120.5 . . ?
N317 C348 C349 119(3) . . ?
N317 C348 H348 120.5 . . ?
N323 Zn46 I412 97.2(9) . . ?
N323 Zn46 I411 114.3(12) . . ?
N317 Zn46 N323 96.3(10) 6_565 . ?
N317 Zn46 I412 94.4(13) 6_565 . ?
N317 Zn46 I411 119.6(13) 6_565 . ?
I412 Zn46 I411 128.5(11) . . ?
N323 Zn56 I1 95(2) . . ?
N323 Zn56 I2 125(3) . . ?
I1 Zn56 I2 125(3) . . ?
N329 C383 H383 120.0 . . ?
C382 C383 N329 120(3) . . ?
C382 C383 H383 120.0 . . ?
N329 Zn48 N336 103.2(8) . 6_575 ?
N329 Zn48 I416 104.2(9) . . ?
N329 Zn48 I415 109.4(9) . . ?
N336 Zn48 I416 106.7(8) 6_575 . ?
N336 Zn48 I415 108.1(9) 6_575 . ?
I416 Zn48 I415 123.5(7) . . ?
N312 Zn44 I407 115.0(9) . . ?
N312 Zn44 I408 105.4(9) . . ?
N313 Zn44 N312 103.4(10) . . ?
N313 Zn44 I407 105.8(9) . . ?
N313 Zn44 I408 103.2(10) . . ?
I408 Zn44 I407 121.8(7) . . ?
O3A C15A H15A 109.5 . . ?
O3A C15A H15B 109.5 . . ?
O3A C15A H15C 109.5 . . ?
H15A C15A H15B 109.5 . . ?
H15A C15A H15C 109.5 . . ?
H15B C15A H15C 109.5 . . ?
O2A C14A H14A 109.5 . . ?
O2A C14A H14B 109.5 . . ?
O2A C14A H14C 109.5 . . ?
H14A C14A H14B 109.5 . . ?
H14A C14A H14C 109.5 . . ?
H14B C14A H14C 109.5 . . ?
C352 C351 H351 118.7 . . ?
C350 C351 C352 123(3) . . ?
C350 C351 H351 118.7 . . ?
N318 C350 H350 121.0 . . ?
C351 C350 N318 118(3) . . ?
C351 C350 H350 121.0 . . ?
C339 C440 H440 120.7 . . ?
C441 C440 C339 119(4) . . ?
C441 C440 H440 120.7 . . ?
N313 C441 C440 119(4) . . ?
N313 C441 H441 120.6 . . ?
C440 C441 H441 120.6 . . ?
C363 C367 H367 120.2 . . ?
C366 C367 C363 120(2) . . ?
C366 C367 H367 120.2 . . ?
N323 C366 C367 121(2) . . ?
N323 C366 H366 119.4 . . ?
C367 C366 H366 119.4 . . ?
N325 C473 H473 121.5 . . ?
N325 C473 C474 117(3) . . ?
C474 C473 H473 121.5 . . ?
C375 C474 C473 119(3) . . ?
C375 C474 H474 120.6 . . ?
C473 C474 H474 120.6 . . ?
C375 C476 H476 122.6 . . ?
C375 C476 C477 115(7) . . ?
C477 C476 H476 122.6 . . ?
N325 C477 C476 115(6) . . ?
N325 C477 H477 122.7 . . ?
C476 C477 H477 122.7 . . ?
N330 Zn59 I517 142(5) . . ?
N330 Zn59 I518 86(3) . . ?
I518 Zn59 I517 132(5) . . ?
N307 Zn52 I504 131.0(15) . . ?
N307 Zn52 I503 89.7(11) . . ?
I504 Zn52 I503 127.2(14) . . ?
N335 Zn51 I502 109.1(14) 8_556 . ?
N335 Zn51 I501 94.8(13) 8_556 . ?
N301 Zn51 N335 94.8(14) . 8_556 ?
N301 Zn51 I502 142.4(18) . . ?
N301 Zn51 I501 90.0(10) . . ?
I501 Zn51 I502 115.5(11) . . ?

loop_
_geom_bond_atom_site_label_1
_geom_bond_atom_site_label_2
_geom_bond_distance
_geom_bond_site_symmetry_2
_geom_bond_publ_flag
I306 Zn33 2.476(11) . ?
I307 Zn34 2.561(6) . ?
I318 Zn39 2.526(8) . ?
I303 Zn32 2.533(5) . ?
I317 Zn39 2.534(9) . ?
I305 Zn33 2.536(9) . ?
I316 Zn38 2.534(8) . ?
I309 Zn35 2.504(10) . ?
I308 Zn34 2.521(6) . ?
I312 Zn36 2.475(9) . ?
I304 Zn32 2.525(6) . ?
I313 Zn37 2.544(5) . ?
I311 Zn36 2.531(9) . ?
I310 Zn35 2.542(10) . ?
I301 Zn31 2.502(6) . ?
I314 Zn37 2.530(6) . ?
I302 Zn31 2.551(6) . ?
Zn39 N330 2.103(18) . ?
Zn39 N331 2.122(18) . ?
Zn38 N329 2.08(2) . ?
Zn38 N336 2.091(18) 6_575 ?
Zn38 I315 2.545(8) . ?
Zn33 N311 2.077(17) . ?
Zn33 N305 2.17(3) 6 ?
Zn35 N318 2.07(2) . ?
Zn35 N319 2.06(2) . ?
Zn32 N306 2.02(2) . ?
Zn32 N307 2.02(2) . ?
Zn36 N323 2.144(18) . ?
Zn36 N317 2.13(2) 6_565 ?
Zn34 N312 2.13(2) . ?
Zn34 N313 2.04(3) . ?
Zn37 N324 2.153(19) . ?
Zn37 N325 2.11(3) . ?
Zn31 N335 2.12(2) 8_556 ?
Zn31 N301 2.05(3) . ?
N330 C390 1.33(3) . ?
N330 C386 1.39(3) . ?
N330 Zn49 2.08(2) . ?
N330 Zn59 2.00(9) . ?
N304 C308 1.38(3) . ?
N304 C307 1.40(3) . ?
N334 C398 1.33(2) . ?
N334 C397 1.35(2) . ?
N333 C396 1.36(3) . ?
N333 C397 1.33(2) . ?
N321 C361 1.24(2) . ?
N321 C360 1.38(2) . ?
N303 C306 1.30(3) . ?
N303 C307 1.31(3) . ?
N326 C380 1.32(3) . ?
N326 C378 1.30(3) . ?
N308 C326 1.34(3) . ?
N308 C324 1.30(3) . ?
N312 C336 1.29(3) . ?
N312 C332 1.38(4) . ?
N312 Zn44 2.09(2) . ?
N332 C396 1.30(3) . ?
N332 C398 1.34(2) . ?
N324 C372 1.28(3) . ?
N324 C368 1.34(4) . ?
N324 Zn47 2.14(2) . ?
N329 C384 1.28(3) . ?
N329 C383 1.37(4) . ?
N329 Zn48 2.05(2) . ?
N335 C402 1.34(3) . ?
N335 C401 1.27(3) . ?
N335 Zn41 2.01(3) 8_455 ?
N335 Zn51 2.28(5) 8_455 ?
C380 N328 1.39(3) . ?
C380 C388 1.49(3) . ?
N325 C377 1.28(4) . ?
N325 C373 1.32(4) . ?
N325 Zn47 2.09(3) . ?
N325 C473 1.32(4) . ?
N325 C477 1.28(4) . ?
N309 C325 1.27(3) . ?
N309 C324 1.38(3) . ?
N327 C378 1.30(3) . ?
N327 C379 1.34(3) . ?
N311 C329 1.39(3) . ?
N311 C330 1.25(3) . ?
N311 Zn43 2.116(19) . ?
C308 N302 1.40(4) . ?
C308 C316 1.43(3) . ?
N322 C362 1.33(3) . ?
N322 C361 1.33(3) . ?
N328 C379 1.35(3) . ?
N315 C342 1.32(3) . ?
N315 C343 1.27(4) . ?
N318 C354 1.35(3) . ?
N318 C450 1.38(4) . ?
N318 Zn45 2.07(2) . ?
N318 C350 1.38(4) . ?
N316 C344 1.36(3) . ?
N316 C343 1.39(4) . ?
N305 C312 1.29(3) . ?
N305 C311 1.24(4) . ?
N305 Zn43 1.93(4) 6_556 ?
N306 C318 1.33(3) . ?
N306 C314 1.29(4) . ?
N306 Zn42 2.02(3) . ?
C362 N320 1.36(2) . ?
C362 C370 1.48(3) . ?
C317 H317 0.9500 . ?
C317 C318 1.43(3) . ?
C317 C316 1.36(4) . ?
N331 C395 1.32(3) . ?
N331 C391 1.33(3) . ?
N331 Zn49 2.10(2) . ?
C389 H389 0.9500 . ?
C389 C390 1.35(3) . ?
C389 C388 1.36(3) . ?
C361 C363 1.47(3) . ?
C378 C375 1.51(4) . ?
C342 N314 1.31(3) . ?
C342 C339 1.43(4) . ?
N336 C404 1.31(3) . ?
N336 C408 1.32(3) . ?
C381 C379 1.42(3) . ?
C381 C385 1.34(4) . ?
C381 C382 1.34(4) . ?
N313 C337 1.26(4) . ?
N313 C341 1.31(4) . ?
N313 Zn44 2.05(3) . ?
N313 C441 1.31(4) . ?
N320 C360 1.31(3) . ?
N301 C305 1.23(4) . ?
N301 C301 1.34(5) . ?
N301 Zn41 2.13(3) . ?
N301 Zn51 2.14(3) . ?
C344 N314 1.36(3) . ?
C344 C352 1.43(3) . ?
C327 C328 1.37(3) . ?
C327 C325 1.53(3) . ?
C327 C331 1.36(3) . ?
N302 C306 1.28(3) . ?
N307 C319 1.37(3) . ?
N307 C323 1.32(4) . ?
N307 Zn42 2.01(3) . ?
N307 Zn52 2.30(4) . ?
C363 C364 1.37(3) . ?
C363 C467 1.42(3) . ?
C363 C367 1.42(3) . ?
C364 H364 0.9500 . ?
C364 C365 1.42(3) . ?
N319 C359 1.36(3) . ?
N319 C355 1.34(3) . ?
N319 Zn45 2.07(2) . ?
C328 H328 0.9500 . ?
C328 C329 1.38(3) . ?
C336 H336 0.9500 . ?
C336 C335 1.39(3) . ?
C318 H318 0.9500 . ?
N310 C325 1.37(3) . ?
N310 C326 1.34(3) . ?
C396 C393 1.46(2) . ?
C384 H384 0.9500 . ?
C384 C385 1.46(3) . ?
N323 C365 1.39(2) . ?
N323 C466 1.28(3) . ?
N323 Zn46 2.12(2) . ?
N323 Zn56 2.21(6) . ?
N323 C366 1.28(3) . ?
C398 C406 1.50(3) . ?
C316 C315 1.36(3) . ?
C334 C326 1.48(3) . ?
C334 C335 1.41(3) . ?
C334 C333 1.36(3) . ?
C353 H353 0.9500 . ?
C353 C354 1.44(4) . ?
C353 C352 1.34(4) . ?
C354 H354 0.9500 . ?
C352 C451 1.41(4) . ?
C352 C351 1.41(3) . ?
C397 C399 1.53(3) . ?
C406 C405 1.38(3) . ?
C406 C407 1.35(3) . ?
C390 H390 0.9500 . ?
C394 H394 0.9500 . ?
C394 C395 1.40(3) . ?
C394 C393 1.34(3) . ?
C309 C307 1.41(4) . ?
C309 C313 1.36(4) . ?
C309 C310 1.44(4) . ?
O2A C8A 1.38(4) . ?
O2A C14A 1.429(18) . ?
C306 C303 1.48(4) . ?
C395 H395 0.9500 . ?
C357 C360 1.50(3) . ?
C357 C358 1.38(3) . ?
C357 C356 1.43(3) . ?
C399 C403 1.34(3) . ?
C399 C400 1.39(3) . ?
C375 C376 1.35(4) . ?
C375 C374 1.40(4) . ?
C375 C474 1.39(4) . ?
C375 C476 1.35(4) . ?
C404 H404 0.9500 . ?
C404 C405 1.37(3) . ?
C405 H405 0.9500 . ?
C387 H387 0.9500 . ?
C387 C386 1.33(3) . ?
C387 C388 1.38(3) . ?
C372 H372 0.9500 . ?
C372 C371 1.38(3) . ?
C312 H312 0.9500 . ?
C312 C313 1.40(3) . ?
C393 C392 1.33(3) . ?
C370 C371 1.42(3) . ?
C370 C369 1.38(3) . ?
C339 C340 1.46(3) . ?
C339 C338 1.43(4) . ?
C339 C440 1.46(4) . ?
C385 H385 0.9500 . ?
C359 H359 0.9500 . ?
C359 C358 1.36(3) . ?
C322 H322 0.9500 . ?
C322 C323 1.39(4) . ?
C322 C321 1.39(3) . ?
C329 H329 0.9500 . ?
C335 H335 0.9500 . ?
C355 H355 0.9500 . ?
C355 C356 1.35(3) . ?
C386 H386 0.9500 . ?
C402 H402 0.9500 . ?
C402 C403 1.33(3) . ?
C358 H358 0.9500 . ?
C356 H356 0.9500 . ?
C407 H407 0.9500 . ?
C407 C408 1.42(3) . ?
C324 C321 1.44(3) . ?
C401 H401 0.9500 . ?
C401 C400 1.42(3) . ?
C403 H403 0.9500 . ?
C303 C304 1.36(5) . ?
C303 C302 1.39(4) . ?
C320 H320 0.9500 . ?
C320 C319 1.31(3) . ?
C320 C321 1.46(3) . ?
C371 H371 0.9500 . ?
C313 H313 0.9500 . ?
C319 H319 0.9500 . ?
C323 H323 0.9500 . ?
C392 H392 0.9500 . ?
C392 C391 1.37(3) . ?
O3A C12A 1.35(4) . ?
O3A C15A 1.433(19) . ?
C400 H400 0.9500 . ?
C368 H368 0.9500 . ?
C368 C369 1.40(4) . ?
C315 H315 0.9500 . ?
C315 C314 1.40(4) . ?
C365 H365 0.9500 . ?
C333 H333 0.9500 . ?
C333 C332 1.40(4) . ?
C408 H408 0.9500 . ?
C377 H377 0.9500 . ?
C377 C376 1.47(10) . ?
C304 H304 0.9500 . ?
C304 C305 1.40(5) . ?
C369 H369 0.9500 . ?
C305 H305 0.9500 . ?
C340 H340 0.9500 . ?
C340 C341 1.43(5) . ?
C376 H376 0.9500 . ?
C331 H331 0.9500 . ?
C331 C330 1.40(3) . ?
O1A H1A 0.8400 . ?
O1A C13A 1.416(19) . ?
C310 H310 0.9500 . ?
C310 C311 1.42(4) . ?
C301 H301 0.9500 . ?
C301 C302 1.41(5) . ?
C338 H338 0.9500 . ?
C338 C337 1.35(5) . ?
C11A H11A 0.9500 . ?
C11A C10A 1.386(18) . ?
C11A C12A 1.389(18) . ?
C467 H467 0.9500 . ?
C467 C466 1.42(3) . ?
C337 H337 0.9500 . ?
C466 H466 0.9500 . ?
C7A C4A 1.511(17) . ?
C7A C8A 1.397(18) . ?
C7A C12A 1.398(18) . ?
C314 H314 0.9500 . ?
C302 H302 0.9500 . ?
C341 H341 0.9500 . ?
C311 H311 0.9500 . ?
C373 H373 0.9500 . ?
C373 C374 1.47(5) . ?
C382 H382 0.9500 . ?
C382 C383 1.35(4) . ?
C4A C5A 1.402(18) . ?
C4A C3A 1.388(18) . ?
C5A C6A 1.388(17) . ?
C5A C13A 1.498(19) . ?
C6A H6A 0.9500 . ?
C6A C1A 1.382(18) . ?
C1A H1AA 0.9500 . ?
C1A C2A 1.379(18) . ?
C2A H2A 0.9500 . ?
C2A C3A 1.397(17) . ?
C3A H3A 0.9500 . ?
C330 H330 0.9500 . ?
C374 H374 0.9500 . ?
C391 H391 0.9500 . ?
C332 H332 0.9500 . ?
C451 H451 0.9500 . ?
C451 C450 1.36(4) . ?
C8A C9A 1.386(18) . ?
C450 H450 0.9500 . ?
C9A H9A 0.9500 . ?
C9A C10A 1.392(18) . ?
C10A H10A 0.9500 . ?
C13A H13A 0.9900 . ?
C13A H13B 0.9900 . ?
I409 Zn45 2.504(11) . ?
Zn45 I410 2.543(12) . ?
I406 Zn43 2.486(14) . ?
Zn43 I405 2.553(13) . ?
I418 Zn49 2.499(14) . ?
Zn49 I417 2.507(12) . ?
I403 Zn42 2.518(18) . ?
Zn42 I404 2.519(18) . ?
I401 Zn41 2.519(16) . ?
I402 Zn41 2.551(16) . ?
I413 Zn47 2.502(15) . ?
Zn47 I414 2.554(17) . ?
C343 C345 1.49(4) . ?
C346 H346 0.9500 . ?
C346 C345 1.40(5) . ?
C346 C347 1.39(4) . ?
C345 C349 1.36(4) . ?
C349 H349 0.9500 . ?
C349 C348 1.40(3) . ?
N317 C347 1.36(4) . ?
N317 C348 1.30(4) . ?
N317 Zn46 2.10(3) 6_566 ?
C347 H347 0.9500 . ?
C348 H348 0.9500 . ?
I412 Zn46 2.477(19) . ?
Zn46 I411 2.533(19) . ?
I1 Zn56 2.45(7) . ?
I2 Zn56 2.47(2) . ?
C383 H383 0.9500 . ?
Zn48 I416 2.508(12) . ?
Zn48 I415 2.535(13) . ?
Zn44 I407 2.560(15) . ?
Zn44 I408 2.531(16) . ?
C15A H15A 0.9800 . ?
C15A H15B 0.9800 . ?
C15A H15C 0.9800 . ?
C14A H14A 0.9800 . ?
C14A H14B 0.9800 . ?
C14A H14C 0.9800 . ?
C351 H351 0.9500 . ?
C351 C350 1.36(4) . ?
C350 H350 0.9500 . ?
C440 H440 0.9500 . ?
C440 C441 1.44(5) . ?
C441 H441 0.9500 . ?
C367 H367 0.9500 . ?
C367 C366 1.41(3) . ?
C366 H366 0.9500 . ?
C473 H473 0.9500 . ?
C473 C474 1.46(5) . ?
C474 H474 0.9500 . ?
C476 H476 0.9500 . ?
C476 C477 1.48(9) . ?
C477 H477 0.9500 . ?
I517 Zn59 2.516(19) . ?
I518 Zn59 2.508(19) . ?
Zn52 I504 2.515(19) . ?
Zn52 I503 2.519(18) . ?
I502 Zn51 2.585(17) . ?
I501 Zn51 2.528(18) . ?

loop_
_geom_torsion_atom_site_label_1
_geom_torsion_atom_site_label_2
_geom_torsion_atom_site_label_3
_geom_torsion_atom_site_label_4
_geom_torsion
_geom_torsion_site_symmetry_1
_geom_torsion_site_symmetry_2
_geom_torsion_site_symmetry_3
_geom_torsion_site_symmetry_4
_geom_torsion_publ_flag
Zn39 N330 C390 C389 -170.9(15) . . . . ?
Zn39 N330 C386 C387 176.3(19) . . . . ?
Zn39 N331 C395 C394 172(2) . . . . ?
Zn39 N331 C391 C392 -178(3) . . . . ?
Zn38 N329 C384 C385 -178.4(17) . . . . ?
Zn38 N329 C383 C382 -179(3) . . . . ?
Zn38 N336 C404 C405 -173(2) 6_576 . . . ?
Zn38 N336 C408 C407 171(2) 6_576 . . . ?
Zn33 N311 C329 C328 -170(2) . . . . ?
Zn33 N311 C330 C331 162(3) . . . . ?
Zn33 N305 C312 C313 -174(2) 6_556 . . . ?
Zn33 N305 C311 C310 173(2) 6_556 . . . ?
Zn35 N318 C354 C353 178.8(18) . . . . ?
Zn35 N318 C450 C451 170(7) . . . . ?
Zn35 N319 C359 C358 -176(3) . . . . ?
Zn35 N319 C355 C356 174(2) . . . . ?
Zn32 N306 C318 C317 -172.1(16) . . . . ?
Zn32 N306 C314 C315 175(2) . . . . ?
Zn32 N307 C319 C320 171(3) . . . . ?
Zn32 N307 C323 C322 -175(3) . . . . ?
Zn36 N323 C365 C364 -168(2) . . . . ?
Zn36 N323 C466 C467 164(4) . . . . ?
Zn36 N317 C347 C346 173(3) 6_566 . . . ?
Zn36 N317 C348 C349 -174.4(17) 6_566 . . . ?
Zn34 N312 C336 C335 178(3) . . . . ?
Zn34 N312 C332 C333 178(3) . . . . ?
Zn34 N313 C337 C338 170(3) . . . . ?
Zn34 N313 C341 C340 -171(3) . . . . ?
Zn37 N324 C372 C371 177(3) . . . . ?
Zn37 N324 C368 C369 178(2) . . . . ?
Zn37 N325 C377 C376 -170(11) . . . . ?
Zn37 N325 C373 C374 -174(6) . . . . ?
Zn31 N335 C402 C403 -177(3) 8_455 . . . ?
Zn31 N335 C401 C400 -178(3) 8_455 . . . ?
Zn31 N301 C305 C304 180(3) . . . . ?
Zn31 N301 C301 C302 175(3) . . . . ?
N304 C308 N302 C306 0(3) . . . . ?
N304 C308 C316 C317 -3(3) . . . . ?
N304 C308 C316 C315 -173(2) . . . . ?
N334 C398 C406 C405 171(2) . . . . ?
N334 C398 C406 C407 -6(4) . . . . ?
N334 C397 C399 C403 -11(4) . . . . ?
N334 C397 C399 C400 174(3) . . . . ?
N333 C396 C393 C394 -175(3) . . . . ?
N333 C396 C393 C392 -2(4) . . . . ?
N333 C397 C399 C403 164(3) . . . . ?
N333 C397 C399 C400 -10(4) . . . . ?
N321 C361 C363 C364 1(4) . . . . ?
N321 C361 C363 C467 -158(5) . . . . ?
N321 C361 C363 C367 175(5) . . . . ?
N303 C306 C303 C304 -159(3) . . . . ?
N303 C306 C303 C302 15(4) . . . . ?
N326 C380 N328 C379 2(3) . . . . ?
N326 C380 C388 C389 167(2) . . . . ?
N326 C380 C388 C387 -14(3) . . . . ?
N326 C378 C375 C376 22(13) . . . . ?
N326 C378 C375 C374 179(6) . . . . ?
N326 C378 C375 C474 -152(5) . . . . ?
N326 C378 C375 C476 10(10) . . . . ?
N308 C324 C321 C322 -8(5) . . . . ?
N308 C324 C321 C320 -179(3) . . . . ?
N312 C336 C335 C334 5(5) . . . . ?
N332 C396 C393 C394 2(4) . . . . ?
N332 C396 C393 C392 175(3) . . . . ?
N332 C398 C406 C405 -10(4) . . . . ?
N332 C398 C406 C407 173(3) . . . . ?
N324 C372 C371 C370 5(5) . . . . ?
N324 C368 C369 C370 6(5) . . . . ?
N329 C384 C385 C381 -1(4) . . . . ?
N335 C402 C403 C399 -2(5) . . . . ?
N335 C401 C400 C399 -8(5) . . . . ?
C380 N326 C378 N327 6(3) . . . . ?
C380 N326 C378 C375 -177.7(18) . . . . ?
C380 N328 C379 N327 -3(3) . . . . ?
C380 N328 C379 C381 -177.7(18) . . . . ?
N325 C377 C376 C375 -41(23) . . . . ?
N325 C373 C374 C375 7(12) . . . . ?
N325 C473 C474 C375 6(8) . . . . ?
N309 C324 C321 C322 180(100) . . . . ?
N309 C324 C321 C320 9(5) . . . . ?
N327 C378 C375 C376 -161(13) . . . . ?
N327 C378 C375 C374 -4(6) . . . . ?
N327 C378 C375 C474 25(6) . . . . ?
N327 C378 C375 C476 -173(10) . . . . ?
C308 N304 C307 N303 -1(3) . . . . ?
C308 N304 C307 C309 173.6(18) . . . . ?
C308 N302 C306 N303 1(4) . . . . ?
C308 N302 C306 C303 175(2) . . . . ?
C308 C316 C315 C314 -180(2) . . . . ?
N322 C362 N320 C360 4(4) . . . . ?
N322 C362 C370 C371 9(4) . . . . ?
N322 C362 C370 C369 -171(3) . . . . ?
N322 C361 C363 C364 -179(3) . . . . ?
N322 C361 C363 C467 22(6) . . . . ?
N322 C361 C363 C367 -5(5) . . . . ?
N328 C380 C388 C389 -7(3) . . . . ?
N328 C380 C388 C387 172.0(19) . . . . ?
N315 C342 N314 C344 -6(3) . . . . ?
N315 C342 C339 C340 -167(3) . . . . ?
N315 C342 C339 C338 18(4) . . . . ?
N315 C342 C339 C440 -110(7) . . . . ?
N315 C343 C345 C346 -16(4) . . . . ?
N315 C343 C345 C349 164(3) . . . . ?
N316 C344 N314 C342 0(3) . . . . ?
N316 C344 C352 C353 -18(3) . . . . ?
N316 C344 C352 C451 -175(6) . . . . ?
N316 C344 C352 C351 156(4) . . . . ?
N316 C343 C345 C346 171(3) . . . . ?
N316 C343 C345 C349 -9(4) . . . . ?
N305 C312 C313 C309 6(4) . . . . ?
C362 N322 C361 N321 4(4) . . . . ?
C362 N322 C361 C363 -176(2) . . . . ?
C362 N320 C360 N321 -1(4) . . . . ?
C362 N320 C360 C357 -178(2) . . . . ?
C362 C370 C371 C372 179(3) . . . . ?
C362 C370 C369 C368 176(3) . . . . ?
C317 C316 C315 C314 10(4) . . . . ?
C361 N321 C360 N320 0(4) . . . . ?
C361 N321 C360 C357 177(2) . . . . ?
C361 N322 C362 N320 -6(4) . . . . ?
C361 N322 C362 C370 169(2) . . . . ?
C361 C363 C364 C365 -178(3) . . . . ?
C361 C363 C467 C466 174(5) . . . . ?
C361 C363 C367 C366 -179(4) . . . . ?
C378 N326 C380 N328 -3(3) . . . . ?
C378 N326 C380 C388 -176.5(18) . . . . ?
C378 N327 C379 N328 5(3) . . . . ?
C378 N327 C379 C381 180(2) . . . . ?
C378 C375 C376 C377 -164(10) . . . . ?
C378 C375 C374 C373 179(6) . . . . ?
C378 C375 C474 C473 179(4) . . . . ?
C378 C375 C476 C477 156(8) . . . . ?
C342 N315 C343 N316 -6(4) . . . . ?
C342 N315 C343 C345 -178(2) . . . . ?
C342 C339 C340 C341 -177(3) . . . . ?
C342 C339 C338 C337 175(4) . . . . ?
C342 C339 C440 C441 -164(7) . . . . ?
N336 C404 C405 C406 0(4) . . . . ?
C381 C382 C383 N329 -4(7) . . . . ?
N320 C362 C370 C371 -175(3) . . . . ?
N320 C362 C370 C369 5(4) . . . . ?
N301 C301 C302 C303 13(5) . . . . ?
C344 N316 C343 N315 1(3) . . . . ?
C344 N316 C343 C345 173(2) . . . . ?
C344 C352 C451 C450 173(7) . . . . ?
C344 C352 C351 C350 -175(4) . . . . ?
C327 C328 C329 N311 0(5) . . . . ?
C327 C331 C330 N311 15(6) . . . . ?
N314 C342 C339 C340 9(4) . . . . ?
N314 C342 C339 C338 -166(3) . . . . ?
N314 C342 C339 C440 66(7) . . . . ?
N314 C344 C352 C353 165(2) . . . . ?
N314 C344 C352 C451 7(6) . . . . ?
N314 C344 C352 C351 -22(4) . . . . ?
N302 C308 C316 C317 -178(2) . . . . ?
N302 C308 C316 C315 12(3) . . . . ?
N302 C306 C303 C304 27(4) . . . . ?
N302 C306 C303 C302 -158(3) . . . . ?
C363 C364 C365 N323 -4(4) . . . . ?
C363 C467 C466 N323 15(9) . . . . ?
C363 C367 C366 N323 -3(7) . . . . ?
C364 C363 C467 C466 13(8) . . . . ?
C364 C363 C367 C366 -5(7) . . . . ?
N319 C359 C358 C357 2(5) . . . . ?
N319 C355 C356 C357 2(5) . . . . ?
C379 N327 C378 N326 -6(3) . . . . ?
C379 N327 C378 C375 177.1(19) . . . . ?
C379 C381 C385 C384 177(2) . . . . ?
C379 C381 C382 C383 -175(4) . . . . ?
C328 C327 C325 N309 10(4) . . . . ?
C328 C327 C325 N310 -171(3) . . . . ?
C328 C327 C331 C330 -8(5) . . . . ?
C336 N312 C332 C333 2(5) . . . . ?
C318 N306 C314 C315 -10(4) . . . . ?
C318 C317 C316 C308 -177(2) . . . . ?
C318 C317 C316 C315 -6(3) . . . . ?
C396 N333 C397 N334 2(4) . . . . ?
C396 N333 C397 C399 -173(2) . . . . ?
C396 N332 C398 N334 4(4) . . . . ?
C396 N332 C398 C406 -174(2) . . . . ?
C396 C393 C392 C391 179(3) . . . . ?
C384 N329 C383 C382 3(6) . . . . ?
C325 N309 C324 N308 1(4) . . . . ?
C325 N309 C324 C321 172(3) . . . . ?
C325 C327 C328 C329 178(3) . . . . ?
C325 C327 C331 C330 175(3) . . . . ?
C325 N310 C326 N308 2(5) . . . . ?
C325 N310 C326 C334 169(3) . . . . ?
C398 N334 C397 N333 -2(4) . . . . ?
C398 N334 C397 C399 173(2) . . . . ?
C398 N332 C396 N333 -4(4) . . . . ?
C398 N332 C396 C393 179(2) . . . . ?
C398 C406 C405 C404 -177(2) . . . . ?
C398 C406 C407 C408 175(3) . . . . ?
C316 C308 N302 C306 174(2) . . . . ?
C316 C317 C318 N306 -5(3) . . . . ?
C316 C315 C314 N306 -2(4) . . . . ?
C334 C333 C332 N312 3(5) . . . . ?
C353 C352 C451 C450 14(10) . . . . ?
C353 C352 C351 C350 0(6) . . . . ?
C354 N318 C450 C451 -40(10) . . . . ?
C354 N318 C350 C351 13(7) . . . . ?
C354 C353 C352 C344 178(2) . . . . ?
C354 C353 C352 C451 -22(6) . . . . ?
C354 C353 C352 C351 4(5) . . . . ?
C352 C344 N314 C342 178(2) . . . . ?
C352 C353 C354 N318 0(4) . . . . ?
C352 C451 C450 N318 17(13) . . . . ?
C352 C351 C350 N318 -8(7) . . . . ?
C397 N334 C398 N332 -1(4) . . . . ?
C397 N334 C398 C406 178(2) . . . . ?
C397 N333 C396 N332 1(4) . . . . ?
C397 N333 C396 C393 178(2) . . . . ?
C397 C399 C403 C402 -175(3) . . . . ?
C397 C399 C400 C401 180(3) . . . . ?
C406 C407 C408 N336 5(5) . . . . ?
C390 N330 C386 C387 -3(3) . . . . ?
C390 C389 C388 C380 178.4(19) . . . . ?
C390 C389 C388 C387 -1(3) . . . . ?
C394 C393 C392 C391 -8(5) . . . . ?
C309 C310 C311 N305 -3(5) . . . . ?
O2A C8A C9A C10A 174(4) . . . . ?
C306 N303 C307 N304 2(3) . . . . ?
C306 N303 C307 C309 -172(2) . . . . ?
C306 C303 C304 C305 177(3) . . . . ?
C306 C303 C302 C301 179(3) . . . . ?
C395 N331 C391 C392 -6(5) . . . . ?
C395 C394 C393 C396 176(3) . . . . ?
C395 C394 C393 C392 3(5) . . . . ?
C326 N308 C324 N309 2(4) . . . . ?
C326 N308 C324 C321 -169(3) . . . . ?
C326 N310 C325 N309 1(4) . . . . ?
C326 N310 C325 C327 -178(3) . . . . ?
C326 C334 C335 C336 177(3) . . . . ?
C326 C334 C333 C332 179(3) . . . . ?
C360 N321 C361 N322 -1(4) . . . . ?
C360 N321 C361 C363 179(2) . . . . ?
C360 C357 C358 C359 -178(3) . . . . ?
C360 C357 C356 C355 176(3) . . . . ?
C375 C476 C477 N325 45(19) . . . . ?
C404 N336 C408 C407 -5(5) . . . . ?
C405 C406 C407 C408 -2(5) . . . . ?
C372 N324 C368 C369 -2(5) . . . . ?
C312 N305 C311 C310 2(5) . . . . ?
C393 C394 C395 N331 1(5) . . . . ?
C393 C392 C391 N331 10(6) . . . . ?
C370 C362 N320 C360 -171(2) . . . . ?
C339 C342 N314 C344 178(2) . . . . ?
C339 C340 C341 N313 -4(7) . . . . ?
C339 C338 C337 N313 7(7) . . . . ?
C339 C440 C441 N313 -30(16) . . . . ?
C307 N304 C308 N302 0(3) . . . . ?
C307 N304 C308 C316 -174.4(18) . . . . ?
C307 N303 C306 N302 -2(4) . . . . ?
C307 N303 C306 C303 -175(2) . . . . ?
C307 C309 C313 C312 172(2) . . . . ?
C307 C309 C310 C311 -173(3) . . . . ?
C385 C381 C379 N327 159(2) . . . . ?
C385 C381 C379 N328 -25(3) . . . . ?
C385 C381 C382 C383 3(6) . . . . ?
C359 N319 C355 C356 -2(5) . . . . ?
C329 N311 C330 C331 -13(6) . . . . ?
C335 C334 C326 N308 -177(3) . . . . ?
C335 C334 C326 N310 15(4) . . . . ?
C335 C334 C333 C332 -3(5) . . . . ?
C355 N319 C359 C358 1(5) . . . . ?
C386 N330 C390 C389 8(3) . . . . ?
C386 C387 C388 C380 -173(2) . . . . ?
C386 C387 C388 C389 6(4) . . . . ?
C402 N335 C401 C400 5(5) . . . . ?
C358 C357 C360 N321 180(3) . . . . ?
C358 C357 C360 N320 -3(4) . . . . ?
C358 C357 C356 C355 1(5) . . . . ?
C356 C357 C360 N321 5(4) . . . . ?
C356 C357 C360 N320 -178(3) . . . . ?
C356 C357 C358 C359 -2(5) . . . . ?
C407 C406 C405 C404 0(4) . . . . ?
C324 N308 C326 N310 -3(5) . . . . ?
C324 N308 C326 C334 -170(3) . . . . ?
C324 N309 C325 C327 177(3) . . . . ?
C324 N309 C325 N310 -2(4) . . . . ?
C401 N335 C402 C403 0(5) . . . . ?
C403 C399 C400 C401 5(5) . . . . ?
C303 C304 C305 N301 -3(7) . . . . ?
C371 C370 C369 C368 -4(5) . . . . ?
C388 C380 N328 C379 175.8(17) . . . . ?
C388 C389 C390 N330 -6(3) . . . . ?
C388 C387 C386 N330 -5(4) . . . . ?
C313 C309 C307 N304 1(3) . . . . ?
C313 C309 C307 N303 175(2) . . . . ?
C313 C309 C310 C311 5(4) . . . . ?
C319 N307 C323 C322 3(5) . . . . ?
C319 C320 C321 C322 4(5) . . . . ?
C319 C320 C321 C324 176(3) . . . . ?
C323 N307 C319 C320 -6(5) . . . . ?
C323 C322 C321 C324 -178(3) . . . . ?
C323 C322 C321 C320 -7(5) . . . . ?
C400 C399 C403 C402 -1(5) . . . . ?
C368 N324 C372 C371 -3(5) . . . . ?
C365 N323 C466 C467 -38(8) . . . . ?
C365 N323 C366 C367 8(7) . . . . ?
C333 C334 C326 N308 0(5) . . . . ?
C333 C334 C326 N310 -168(3) . . . . ?
C333 C334 C335 C336 -1(5) . . . . ?
C408 N336 C404 C405 3(4) . . . . ?
C321 C322 C323 N307 4(6) . . . . ?
C321 C320 C319 N307 2(6) . . . . ?
C377 N325 C373 C374 -10(11) . . . . ?
C304 C303 C302 C301 -7(5) . . . . ?
C369 C370 C371 C372 -1(5) . . . . ?
C305 N301 C301 C302 -12(4) . . . . ?
C340 C339 C338 C337 0(6) . . . . ?
C376 C375 C374 C373 -22(17) . . . . ?
C331 C327 C328 C329 2(5) . . . . ?
C331 C327 C325 N309 -174(3) . . . . ?
C331 C327 C325 N310 6(4) . . . . ?
C310 C309 C307 N304 179(2) . . . . ?
C310 C309 C307 N303 -6(3) . . . . ?
C310 C309 C313 C312 -7(4) . . . . ?
C301 N301 C305 C304 7(5) . . . . ?
C338 C339 C340 C341 -1(5) . . . . ?
C338 C339 C440 C441 55(10) . . . . ?
C467 C363 C364 C365 -17(6) . . . . ?
C337 N313 C341 C340 11(6) . . . . ?
C337 N313 C441 C440 -17(13) . . . . ?
C466 N323 C365 C364 32(6) . . . . ?
C7A C4A C5A C6A -177(3) . . . . ?
C7A C4A C5A C13A 2(5) . . . . ?
C7A C4A C3A C2A 177(3) . . . . ?
C7A C8A C9A C10A -7(7) . . . . ?
C314 N306 C318 C317 13(4) . . . . ?
C302 C303 C304 C305 2(6) . . . . ?
C341 N313 C337 C338 -12(7) . . . . ?
C311 N305 C312 C313 -3(4) . . . . ?
C373 N325 C377 C376 27(13) . . . . ?
C382 C381 C379 N327 -23(4) . . . . ?
C382 C381 C379 N328 152(3) . . . . ?
C382 C381 C385 C384 0(4) . . . . ?
C4A C7A C8A O2A 1(5) . . . . ?
C4A C7A C8A C9A -178(4) . . . . ?
C4A C7A C12A O3A 0(5) . . . . ?
C4A C7A C12A C11A 179(3) . . . . ?
C4A C5A C6A C1A 3(5) . . . . ?
C4A C5A C13A O1A 154(3) . . . . ?
C5A C4A C3A C2A 3(5) . . . . ?
C5A C6A C1A C2A -4(5) . . . . ?
C6A C5A C13A O1A -28(5) . . . . ?
C6A C1A C2A C3A 4(5) . . . . ?
C1A C2A C3A C4A -4(5) . . . . ?
C3A C4A C5A C6A -3(5) . . . . ?
C3A C4A C5A C13A 175(3) . . . . ?
C330 N311 C329 C328 6(5) . . . . ?
C374 C375 C376 C377 38(24) . . . . ?
C391 N331 C395 C394 1(5) . . . . ?
C332 N312 C336 C335 -6(5) . . . . ?
C8A C7A C4A C5A -111(4) . . . . ?
C8A C7A C4A C3A 75(4) . . . . ?
C8A C7A C12A O3A -179(2) . . . . ?
C8A C7A C12A C11A -1(6) . . . . ?
C8A C9A C10A C11A 9(7) . . . . ?
C450 N318 C354 C353 32(6) . . . . ?
C10A C11A C12A O3A -178(4) . . . . ?
C10A C11A C12A C7A 4(6) . . . . ?
C13A C5A C6A C1A -175(3) . . . . ?
C12A C11A C10A C9A -8(7) . . . . ?
C12A C7A C4A C5A 69(4) . . . . ?
C12A C7A C4A C3A -105(4) . . . . ?
C12A C7A C8A O2A -179(3) . . . . ?
C12A C7A C8A C9A 2(6) . . . . ?
Zn45 N318 C354 C353 -179.3(19) . . . . ?
Zn45 N318 C350 C351 -177(3) . . . . ?
Zn45 N319 C359 C358 -173(3) . . . . ?
Zn45 N319 C355 C356 171(2) . . . . ?
Zn43 N311 C329 C328 -177(2) . . . . ?
Zn43 N311 C330 C331 169(3) . . . . ?
Zn43 N305 C312 C313 -175(2) 6_556 . . . ?
Zn43 N305 C311 C310 174(3) 6_556 . . . ?
Zn49 N330 C390 C389 -170.5(15) . . . . ?
Zn49 N330 C386 C387 175.9(19) . . . . ?
Zn49 N331 C395 C394 174(2) . . . . ?
Zn49 N331 C391 C392 -179(3) . . . . ?
Zn42 N306 C318 C317 -170.3(17) . . . . ?
Zn42 N306 C314 C315 173(2) . . . . ?
Zn42 N307 C319 C320 164(3) . . . . ?
Zn42 N307 C323 C322 -169(3) . . . . ?
Zn41 N335 C402 C403 180(3) 8_455 . . . ?
Zn41 N335 C401 C400 -175(3) 8_455 . . . ?
Zn41 N301 C305 C304 -174(4) . . . . ?
Zn41 N301 C301 C302 169(2) . . . . ?
Zn47 N324 C372 C371 -177(2) . . . . ?
Zn47 N324 C368 C369 174(3) . . . . ?
Zn47 N325 C473 C474 172(4) . . . . ?
Zn47 N325 C477 C476 162(9) . . . . ?
C343 N315 C342 N314 9(3) . . . . ?
C343 N315 C342 C339 -175(2) . . . . ?
C343 N316 C344 N314 2(3) . . . . ?
C343 N316 C344 C352 -175.5(19) . . . . ?
C343 C345 C349 C348 177(2) . . . . ?
C346 C345 C349 C348 -2(4) . . . . ?
C345 C346 C347 N317 1(6) . . . . ?
C345 C349 C348 N317 2(4) . . . . ?
C347 C346 C345 C343 -179(3) . . . . ?
C347 C346 C345 C349 1(5) . . . . ?
C347 N317 C348 C349 0(4) . . . . ?
C348 N317 C347 C346 -1(5) . . . . ?
Zn46 N323 C365 C364 171(2) . . . . ?
Zn46 N323 C366 C367 -167(3) . . . . ?
Zn46 N317 C347 C346 173(3) 6_566 . . . ?
Zn46 N317 C348 C349 -171.2(19) 6_566 . . . ?
Zn56 N323 C365 C364 -143(3) . . . . ?
C383 N329 C384 C385 -1(4) . . . . ?
Zn48 N329 C384 C385 -176.8(17) . . . . ?
Zn48 N329 C383 C382 179(3) . . . . ?
Zn44 N312 C336 C335 179(2) . . . . ?
Zn44 N312 C332 C333 178(3) . . . . ?
Zn44 N313 C337 C338 175(4) . . . . ?
Zn44 N313 C441 C440 -160(7) . . . . ?
C15A O3A C12A C11A -3(6) . . . . ?
C15A O3A C12A C7A 176(3) . . . . ?
C14A O2A C8A C7A 171(3) . . . . ?
C14A O2A C8A C9A -9(6) . . . . ?
C350 N318 C354 C353 -9(5) . . . . ?
C440 C339 C338 C337 -45(6) . . . . ?
C441 N313 C337 C338 29(9) . . . . ?
C367 C363 C364 C365 8(6) . . . . ?
C366 N323 C365 C364 -4(6) . . . . ?
C473 N325 C477 C476 -23(10) . . . . ?
C474 C375 C476 C477 -41(20) . . . . ?
C476 C375 C474 C473 16(13) . . . . ?
C477 N325 C473 C474 -1(8) . . . . ?
Zn59 N330 C390 C389 162(8) . . . . ?
Zn59 N330 C386 C387 -170(5) . . . . ?
Zn52 N307 C319 C320 137(3) . . . . ?
Zn52 N307 C323 C322 -148(3) . . . . ?
Zn51 N335 C402 C403 -176(3) 8_455 . . . ?
Zn51 N335 C401 C400 -177(3) 8_455 . . . ?
Zn51 N301 C305 C304 -163(4) . . . . ?
Zn51 N301 C301 C302 152(4) . . . . ?

loop_
_exptl_oxdiff_crystal_face_indexfrac_h
_exptl_oxdiff_crystal_face_indexfrac_k
_exptl_oxdiff_crystal_face_indexfrac_l
_exptl_oxdiff_crystal_face_x
_exptl_oxdiff_crystal_face_y
_exptl_oxdiff_crystal_face_z
0.9999 -0.0001 0.0001 0.0129 -0.0098 -0.0116
-0.9999 0.0001 -0.0001 -0.0129 0.0098 0.0116
-1.0024 1.0005 -0.0017 -0.0196 -0.0717 0.0741
0.0049 -2.0006 -0.9965 0.0373 0.1794 -0.1010
1.9999 -0.0003 0.9999 0.0020 -0.0360 -0.0472
-1.9999 0.0003 -0.9999 -0.0020 0.0360 0.0472
13.8524 -6.6461 -19.2557 0.6841 0.7202 -0.1151
-24.6900 -0.0181 25.5367 -0.9299 -0.1726 -0.3248
24.6900 0.0181 -25.5367 0.9299 0.1726 0.3248
39.3731 -0.3407 -20.4064 0.9996 -0.0265 0.0090
-39.3731 0.3407 20.4064 -0.9996 0.0265 -0.0090
-16.0201 7.3968 -13.5779 0.0679 -0.2238 0.9723
